data_7118636
loop_
_publ_author_name
'Reinholdt, Anders'
'Herbst, Konrad'
'Bendix, Jesper'

_publ_section_title
;
 Delivering carbide ligands to sulfide-rich clusters.
;
_journal_issue 10
_journal_name_full 'Chemical communications (Cambridge, England)'
_journal_page_first 2015
_journal_page_last 2018
_journal_paper_doi 10.1039/c5cc08918b
_journal_volume 52
_journal_year 2016
_chemical_formula_moiety 'C55 H87 Cl2 Mo3 P2 Pd Ru S4, C37 H65.77 Cl5 P2 Pd Ru, C H Cl3, C2.19 H4.56 Cl1.81 O0.4'
_chemical_formula_sum 'C95.19 H158.44 Cl11.82 Mo3 O0.39 P4 Pd2 Ru2 S4'
_chemical_formula_weight 2682.91
_chemical_name_systematic
;
 ?
;
_space_group_crystal_system triclinic
_space_group_IT_number 2
_space_group_name_Hall '-P 1'
_space_group_name_H-M_alt 'P -1'
_symmetry_space_group_name_Hall '-P 1'
_symmetry_space_group_name_H-M 'P -1'
_atom_sites_solution_hydrogens geom
_audit_creation_date 2015-10-21
_audit_creation_method
;
Olex2 1.2
(compiled 2015.09.30 svn.r3233 for OlexSys, GUI svn.r5103)
;
_audit_update_record
;
2015-10-26 deposited with the CCDC.
2015-11-18 downloaded from the CCDC.
;
_cell_angle_alpha 80.217(2)
_cell_angle_beta 75.331(2)
_cell_angle_gamma 84.330(3)
_cell_formula_units_Z 2
_cell_length_a 13.8281(9)
_cell_length_b 17.5883(11)
_cell_length_c 23.8941(16)
_cell_measurement_reflns_used 9519
_cell_measurement_temperature 122(2)
_cell_measurement_theta_max 29.54
_cell_measurement_theta_min 2.53
_cell_volume 5530.7(6)
_computing_molecular_graphics 'Olex2 (Dolomanov et al., 2009)'
_computing_publication_material 'Olex2 (Dolomanov et al., 2009)'
_computing_structure_refinement 'ShelXL (Sheldrick, 2015)'
_computing_structure_solution 'olex2.solve (Bourhis et al., 2015)'
_diffrn_ambient_temperature 122(2)
_diffrn_measured_fraction_theta_full 0.999
_diffrn_measured_fraction_theta_max 0.999
_diffrn_measurement_device_type 'Bruker APEX-II CCD'
_diffrn_measurement_method '\f and \w scans'
_diffrn_radiation_type MoK\a
_diffrn_radiation_wavelength 0.71073
_diffrn_reflns_av_R_equivalents 0.0605
_diffrn_reflns_av_unetI/netI 0.0375
_diffrn_reflns_laue_measured_fraction_full 0.999
_diffrn_reflns_laue_measured_fraction_max 0.999
_diffrn_reflns_limit_h_max 16
_diffrn_reflns_limit_h_min -16
_diffrn_reflns_limit_k_max 21
_diffrn_reflns_limit_k_min -20
_diffrn_reflns_limit_l_max 29
_diffrn_reflns_limit_l_min -29
_diffrn_reflns_number 125278
_diffrn_reflns_point_group_measured_fraction_full 0.999
_diffrn_reflns_point_group_measured_fraction_max 0.999
_diffrn_reflns_theta_full 25.242
_diffrn_reflns_theta_max 25.681
_diffrn_reflns_theta_min 2.248
_diffrn_standards_number 0
_exptl_absorpt_coefficient_mu 1.374
_exptl_absorpt_correction_T_max 0.7459
_exptl_absorpt_correction_T_min 0.6521
_exptl_absorpt_correction_type multi-scan
_exptl_absorpt_process_details
'SADABS-2014/3 (Bruker,2014/3) was used for absorption correction. wR2(int) was 0.1221 before and 0.0584 after correction. The Ratio of minimum to maximum transmission is 0.8742. The \l/2 correction factor is Not present.'
_exptl_crystal_colour brown
_exptl_crystal_colour_primary brown
_exptl_crystal_density_diffrn 1.611
_exptl_crystal_description plate
_exptl_crystal_F_000 2727
_exptl_crystal_size_max 0.279
_exptl_crystal_size_mid 0.264
_exptl_crystal_size_min 0.142
_refine_diff_density_max 2.244
_refine_diff_density_min -1.827
_refine_diff_density_rms 0.097
_refine_ls_extinction_method none
_refine_ls_goodness_of_fit_ref 1.018
_refine_ls_hydrogen_treatment constr
_refine_ls_matrix_type full
_refine_ls_number_parameters 1132
_refine_ls_number_reflns 20984
_refine_ls_number_restraints 6
_refine_ls_restrained_S_all 1.019
_refine_ls_R_factor_all 0.0482
_refine_ls_R_factor_gt 0.0314
_refine_ls_shift/su_max 0.001
_refine_ls_shift/su_mean 0.000
_refine_ls_structure_factor_coef Fsqd
_refine_ls_weighting_details 'w=1/[\s^2^(Fo^2^)+(0.0257P)^2^+8.7618P] where P=(Fo^2^+2Fc^2^)/3'
_refine_ls_weighting_scheme calc
_refine_ls_wR_factor_gt 0.0630
_refine_ls_wR_factor_ref 0.0686
_reflns_Friedel_coverage 0.000
_reflns_number_gt 16923
_reflns_number_total 20984
_reflns_threshold_expression 'I > 2\s(I)'
_cod_data_source_file c5cc08918b2.cif
_cod_data_source_block mo_d8v972_0m-ny
_cod_database_code 7118636
_shelxl_version_number 2013-3
_shelx_space_group_comment
;
The symmetry employed for this shelxl refinement is uniquely defined
by the following loop, which should always be used as a source of
symmetry information in preference to the above space-group names.
They are only intended as comments.
;
_shelx_estimated_absorpt_t_max 0.829
_shelx_estimated_absorpt_t_min 0.701
_olex2_refinement_description
;
1. Fixed Uiso
 At 1.2 times of:
  All C(H) groups, {H94a,H94b,H94} of C94, All C(H,H) groups, All C(H,H,H,H)
  groups
 At 1.5 times of:
  {H15a,H15b,H15c} of C15, {H3a,H3b,H3c} of C3, {H95a,H95b,H95c} of C95,
  {H97a,H97b,H97c} of C97, {H9a,H9b,H9c} of C9
2. Uiso/Uaniso restraints and constraints
Uanis(C4) \\sim Ueq: with sigma of 0.005 and sigma for terminal atoms of 0.01
Uanis(C95) = Uanis(O1) = Uanis(C96) = Uanis(C97)
3. Others
 Sof(H94a)=Sof(H94b)=Sof(O1)=Sof(C96)=Sof(H96a)=Sof(H96b)=Sof(C97)=Sof(H97a)=
 Sof(H97b)=Sof(H97c)=Sof(C95)=Sof(H95a)=Sof(H95b)=Sof(H95c)=1-FVAR(1)
 Sof(Cl12)=Sof(Cl11)=Sof(Cl13)=Sof(H94)=FVAR(1)
 Sof(H69a)=Sof(H72c)=Sof(H72d)=Sof(H70c)=Sof(H70d)=Sof(C74A)=Sof(H74c)=
 Sof(H74d)=Sof(C71A)=Sof(H71c)=Sof(H71d)=1-FVAR(2)
 Sof(H73a)=Sof(H73b)=Sof(C74)=Sof(H74a)=Sof(H74b)=Sof(H69)=Sof(H72a)=Sof(H72b)=
 Sof(H70a)=Sof(H70b)=Sof(C71)=Sof(H71a)=Sof(H71b)=FVAR(2)
4.a Ternary CH refined with riding coordinates:
 C39(H39), C75(H75), C87(H87), C69(H69), C69(H69a), C33(H33), C8(H8), C57(H57),
  C13(H13), C93(H93), C51(H51), C21(H21), C7(H7), C63(H63), C27(H27), C19(H19),
 C5(H5), C45(H45), C17(H17), C81(H81), C18(H18), C94(H94), C20(H20), C11(H11),
 C6(H6), C12(H12), C14(H14)
4.b Secondary CH2 refined with riding coordinates:
 C28(H28a,H28b), C48(H48a,H48b), C29(H29a,H29b), C60(H60a,H60b), C64(H64a,
 H64b), C61(H61a,H61b), C68(H68a,H68b), C73(H73a,H73b), C79(H79a,H79b),
 C74(H74a,H74b), C77(H77a,H77b), C86(H86a,H86b), C49(H49a,H49b), C59(H59a,H59b),
  C38(H38a,H38b), C66(H66a,H66b), C83(H83a,H83b), C88(H88a,H88b), C62(H62a,
 H62b), C30(H30a,H30b), C56(H56a,H56b), C47(H47a,H47b), C80(H80a,H80b),
 C78(H78a,H78b), C72(H72c,H72d), C72(H72a,H72b), C76(H76a,H76b), C85(H85a,H85b),
  C37(H37a,H37b), C31(H31a,H31b), C23(H23a,H23b), C50(H50a,H50b), C22(H22a,
 H22b), C92(H92a,H92b), C52(H52a,H52b), C24(H24a,H24b), C91(H91a,H91b),
 C90(H90a,H90b), C34(H34a,H34b), C53(H53a,H53b), C84(H84a,H84b), C70(H70a,H70b),
  C70(H70c,H70d), C36(H36a,H36b), C46(H46a,H46b), C58(H58a,H58b), C32(H32a,
 H32b), C54(H54a,H54b), C55(H55a,H55b), C82(H82a,H82b), C89(H89a,H89b),
 C26(H26a,H26b), C35(H35a,H35b), C25(H25a,H25b), C41(H41a,H41b), C67(H67a,H67b),
  C94(H94a,H94b), C43(H43a,H43b), C40(H40a,H40b), C44(H44a,H44b), C71(H71a,
 H71b), C42(H42a,H42b), C65(H65a,H65b), C96(H96a,H96b), C74A(H74c,H74d),
 C71A(H71c,H71d)
4.c Idealised Me refined as rotating group:
 C9(H9a,H9b,H9c), C15(H15a,H15b,H15c), C3(H3a,H3b,H3c), C97(H97a,H97b,H97c),
 C95(H95a,H95b,H95c)
;
_olex2_submission_special_instructions 'No special instructions were received'

loop_
_space_group_symop_operation_xyz
'x, y, z'
'-x, -y, -z'

loop_
_atom_site_label
_atom_site_type_symbol
_atom_site_fract_x
_atom_site_fract_y
_atom_site_fract_z
_atom_site_U_iso_or_equiv
_atom_site_adp_type
_atom_site_occupancy
_atom_site_site_symmetry_order
_atom_site_calc_flag
_atom_site_refinement_flags_posn
_atom_site_refinement_flags_adp
_atom_site_refinement_flags_occupancy
_atom_site_disorder_assembly
_atom_site_disorder_group
Pd1 Pd 0.75867(2) 0.74610(2) 0.14437(2) 0.01587(6) Uani 1 1 d . . . . .
Pd2 Pd -0.06234(2) 0.12047(2) 0.21759(2) 0.01638(6) Uani 1 1 d . . . . .
Ru2 Ru 0.02449(2) 0.16250(2) 0.33673(2) 0.01186(6) Uani 1 1 d . . . . .
Ru1 Ru 0.53352(2) 0.65939(2) 0.23781(2) 0.01401(6) Uani 1 1 d . . . . .
Mo2 Mo 0.83721(2) 0.87084(2) 0.05386(2) 0.01568(7) Uani 1 1 d . . . . .
Mo3 Mo 0.93286(2) 0.82119(2) 0.14668(2) 0.01650(7) Uani 1 1 d . . . . .
Mo1 Mo 0.94646(2) 0.72783(2) 0.05731(2) 0.01973(7) Uani 1 1 d . . . . .
Cl5 Cl 0.06765(7) 0.19099(5) 0.15778(3) 0.02382(19) Uani 1 1 d . . . . .
Cl3 Cl 0.15147(6) 0.24431(5) 0.28318(3) 0.01681(16) Uani 1 1 d . . . . .
P4 P 0.15124(6) 0.05646(5) 0.34087(3) 0.01425(17) Uani 1 1 d . . . . .
S3 S 0.77227(6) 0.87778(5) 0.15255(3) 0.01768(18) Uani 1 1 d . . . . .
Cl2 Cl 0.41131(6) 0.76409(5) 0.23589(3) 0.02250(18) Uani 1 1 d . . . . .
Cl4 Cl -0.06991(6) 0.09983(5) 0.42590(3) 0.02053(18) Uani 1 1 d . . . . .
P3 P -0.08242(6) 0.27900(5) 0.34713(3) 0.01365(17) Uani 1 1 d . . . . .
Cl1 Cl 0.60211(7) 0.53275(5) 0.26267(4) 0.02308(18) Uani 1 1 d . . . . .
P1 P 0.55055(6) 0.68409(5) 0.33180(3) 0.01455(17) Uani 1 1 d . . . . .
S4 S 1.00746(6) 0.84837(5) 0.04733(4) 0.02077(19) Uani 1 1 d . . . . .
S1 S 0.91769(6) 0.68810(5) 0.15816(4) 0.02075(18) Uani 1 1 d . . . . .
S2 S 0.78806(6) 0.75405(5) 0.04080(3) 0.02022(19) Uani 1 1 d . . . . .
P2 P 0.46921(7) 0.61599(5) 0.16394(4) 0.01927(19) Uani 1 1 d . . . . .
Cl7 Cl -0.19460(7) 0.05700(5) 0.28044(4) 0.0289(2) Uani 1 1 d . . . . .
Cl6 Cl -0.10971(8) 0.09697(6) 0.13471(4) 0.0352(2) Uani 1 1 d . . . . .
Cl9 Cl 0.37841(8) 0.28721(7) 0.16719(5) 0.0490(3) Uani 1 1 d . . . . .
Cl10 Cl 0.29262(10) 0.27200(9) 0.07144(5) 0.0656(4) Uani 1 1 d . . . . .
Cl8 Cl 0.22444(10) 0.39641(8) 0.13672(6) 0.0630(4) Uani 1 1 d . . . . .
Cl12 Cl 0.54503(15) 0.13672(13) 0.26610(9) 0.0592(7) Uani 0.605(3) 1 d . . P A 1
Cl11 Cl 0.6190(2) 0.1818(2) 0.14254(11) 0.0832(11) Uani 0.605(3) 1 d . . P A 1
C2 C -0.0189(2) 0.13877(19) 0.28329(14) 0.0163(7) Uani 1 1 d . . . . .
C28 C 0.7619(2) 0.6570(2) 0.30256(14) 0.0194(7) Uani 1 1 d . . . . .
H28A H 0.7542 0.6381 0.2673 0.023 Uiso 1 1 calc R . . . .
H28B H 0.7708 0.7132 0.2926 0.023 Uiso 1 1 calc R . . . .
C48 C 0.6691(3) 0.4548(2) 0.03441(18) 0.0380(10) Uani 1 1 d . . . . .
H48A H 0.7185 0.4125 0.0219 0.046 Uiso 1 1 calc R . . . .
H48B H 0.6475 0.4825 -0.0005 0.046 Uiso 1 1 calc R . . . .
C29 C 0.8538(3) 0.6163(2) 0.32071(15) 0.0244(8) Uani 1 1 d . . . . .
H29A H 0.9142 0.6300 0.2893 0.029 Uiso 1 1 calc R . . . .
H29B H 0.8486 0.5597 0.3255 0.029 Uiso 1 1 calc R . . . .
Cl13 Cl 0.6148(3) 0.28748(18) 0.22555(13) 0.1004(13) Uani 0.605(3) 1 d . . P A 1
C39 C 0.3491(3) 0.5682(2) 0.19846(15) 0.0258(8) Uani 1 1 d . . . . .
H39 H 0.3340 0.5415 0.1682 0.031 Uiso 1 1 calc R . . . .
C60 C 0.0366(3) 0.3809(2) 0.48702(15) 0.0257(8) Uani 1 1 d . . . . .
H60A H -0.0169 0.3608 0.5209 0.031 Uiso 1 1 calc R . . . .
H60B H 0.0827 0.4080 0.5016 0.031 Uiso 1 1 calc R . . . .
C64 C -0.2616(3) 0.2016(2) 0.37510(16) 0.0282(9) Uani 1 1 d . . . . .
H64A H -0.2750 0.2175 0.3359 0.034 Uiso 1 1 calc R . . . .
H64B H -0.2159 0.1546 0.3738 0.034 Uiso 1 1 calc R . . . .
C61 C 0.0941(3) 0.3138(2) 0.45785(15) 0.0238(8) Uani 1 1 d . . . . .
H61A H 0.1196 0.2759 0.4872 0.029 Uiso 1 1 calc R . . . .
H61B H 0.1523 0.3332 0.4269 0.029 Uiso 1 1 calc R . . . .
C75 C 0.2328(2) 0.0653(2) 0.39040(13) 0.0178(7) Uani 1 1 d . . . . .
H75 H 0.2862 0.0227 0.3848 0.021 Uiso 1 1 calc R . . . .
C68 C -0.2847(3) 0.3392(2) 0.39341(16) 0.0264(8) Uani 1 1 d . . . . .
H68A H -0.2537 0.3816 0.4037 0.032 Uiso 1 1 calc R . . . .
H68B H -0.2982 0.3564 0.3543 0.032 Uiso 1 1 calc R . . . .
C73 C -0.0637(3) 0.4676(2) 0.21054(17) 0.0366(10) Uani 1 1 d . . . . .
H73A H -0.0734 0.5242 0.2103 0.044 Uiso 0.884(8) 1 calc R . P B 1
H73B H 0.0072 0.4556 0.1914 0.044 Uiso 0.884(8) 1 calc R . P B 1
C79 C 0.2574(3) 0.0508(2) 0.49254(15) 0.0268(8) Uani 1 1 d . . . . .
H79A H 0.2226 0.0450 0.5346 0.032 Uiso 1 1 calc R . . . .
H79B H 0.3048 0.0053 0.4862 0.032 Uiso 1 1 calc R . . . .
C74 C -0.0867(3) 0.4264(2) 0.27396(17) 0.0268(12) Uani 0.884(8) 1 d . . P B 1
H74A H -0.0382 0.4405 0.2941 0.032 Uiso 0.884(8) 1 calc R . P B 1
H74B H -0.1547 0.4437 0.2947 0.032 Uiso 0.884(8) 1 calc R . P B 1
C77 C 0.3639(3) 0.1378(2) 0.41114(16) 0.0319(9) Uani 1 1 d . . . . .
H77A H 0.4162 0.0963 0.4012 0.038 Uiso 1 1 calc R . . . .
H77B H 0.3967 0.1875 0.4015 0.038 Uiso 1 1 calc R . . . .
C87 C 0.2389(2) 0.0520(2) 0.26824(13) 0.0180(7) Uani 1 1 d . . . . .
H87 H 0.2486 0.1069 0.2496 0.022 Uiso 1 1 calc R . . . .
C69 C -0.0807(3) 0.3400(2) 0.27615(15) 0.0279(9) Uani 1 1 d . . . . .
H69 H -0.0122 0.3286 0.2518 0.033 Uiso 0.884(8) 1 calc R . P B 1
H69A H -0.1331 0.3775 0.2948 0.033 Uiso 0.116(8) 1 calc R . P B 2
C86 C 0.1738(3) -0.1068(2) 0.37475(15) 0.0245(8) Uani 1 1 d . . . . .
H86A H 0.2065 -0.1175 0.3347 0.029 Uiso 1 1 calc R . . . .
H86B H 0.2262 -0.0939 0.3927 0.029 Uiso 1 1 calc R . . . .
C49 C 0.5790(3) 0.4207(2) 0.07911(18) 0.0353(10) Uani 1 1 d . . . . .
H49A H 0.6014 0.3887 0.1123 0.042 Uiso 1 1 calc R . . . .
H49B H 0.5469 0.3868 0.0609 0.042 Uiso 1 1 calc R . . . .
C33 C 0.5318(2) 0.78793(19) 0.33944(14) 0.0176(7) Uani 1 1 d . . . . .
H33 H 0.4766 0.8083 0.3198 0.021 Uiso 1 1 calc R . . . .
C59 C -0.0095(3) 0.4376(2) 0.44399(15) 0.0224(8) Uani 1 1 d . . . . .
H59A H 0.0445 0.4619 0.4124 0.027 Uiso 1 1 calc R . . . .
H59B H -0.0498 0.4789 0.4644 0.027 Uiso 1 1 calc R . . . .
C9 C 0.6262(4) 0.9930(3) 0.0767(2) 0.0522(13) Uani 1 1 d . . . . .
H9A H 0.5909 0.9455 0.0930 0.078 Uiso 1 1 calc GR . . . .
H9B H 0.5840 1.0303 0.0566 0.078 Uiso 1 1 calc GR . . . .
H9C H 0.6408 1.0150 0.1085 0.078 Uiso 1 1 calc GR . . . .
C38 C 0.4967(3) 0.8099(2) 0.40139(15) 0.0250(8) Uani 1 1 d . . . . .
H38A H 0.4345 0.7840 0.4224 0.030 Uiso 1 1 calc R . . . .
H38B H 0.5486 0.7919 0.4234 0.030 Uiso 1 1 calc R . . . .
C66 C -0.4316(3) 0.2543(3) 0.4256(2) 0.0488(13) Uani 1 1 d . . . . .
H66A H -0.4917 0.2414 0.4575 0.059 Uiso 1 1 calc R . . . .
H66B H -0.4534 0.2698 0.3887 0.059 Uiso 1 1 calc R . . . .
C8 C 0.9866(3) 0.6045(2) 0.02842(18) 0.0345(10) Uani 1 1 d . . . . .
H8 H 0.9500 0.5566 0.0465 0.041 Uiso 1 1 calc R . . . .
C83 C -0.0366(3) -0.1292(2) 0.38177(16) 0.0264(8) Uani 1 1 d . . . . .
H83A H -0.0698 -0.1182 0.4217 0.032 Uiso 1 1 calc R . . . .
H83B H -0.0887 -0.1425 0.3638 0.032 Uiso 1 1 calc R . . . .
C57 C -0.0171(2) 0.33138(18) 0.38675(13) 0.0141(7) Uani 1 1 d . . . . .
H57 H 0.0410 0.3549 0.3569 0.017 Uiso 1 1 calc R . . . .
C88 C 0.1927(3) 0.0159(2) 0.22784(14) 0.0224(8) Uani 1 1 d . . . . .
H88A H 0.1863 -0.0400 0.2422 0.027 Uiso 1 1 calc R . . . .
H88B H 0.1248 0.0402 0.2283 0.027 Uiso 1 1 calc R . . . .
C62 C 0.0274(3) 0.27391(19) 0.43108(14) 0.0176(7) Uani 1 1 d . . . . .
H62A H -0.0276 0.2505 0.4626 0.021 Uiso 1 1 calc R . . . .
H62B H 0.0671 0.2319 0.4112 0.021 Uiso 1 1 calc R . . . .
C30 C 0.8655(3) 0.6378(2) 0.37762(15) 0.0285(9) Uani 1 1 d . . . . .
H30A H 0.9245 0.6085 0.3886 0.034 Uiso 1 1 calc R . . . .
H30B H 0.8767 0.6936 0.3721 0.034 Uiso 1 1 calc R . . . .
C4 C 1.0740(3) 0.6276(2) 0.04263(17) 0.0359(10) Uani 1 1 d . U . . .
C13 C 0.8848(3) 0.9758(2) -0.01941(15) 0.0267(8) Uani 1 1 d . . . . .
H13 H 0.9548 0.9919 -0.0365 0.032 Uiso 1 1 calc R . . . .
C56 C 0.5112(3) 0.7563(2) 0.08402(15) 0.0237(8) Uani 1 1 d . . . . .
H56A H 0.5300 0.7751 0.1164 0.028 Uiso 1 1 calc R . . . .
H56B H 0.5726 0.7340 0.0594 0.028 Uiso 1 1 calc R . . . .
C93 C 0.2706(3) 0.2992(2) 0.14079(15) 0.0304(9) Uani 1 1 d . . . . .
H93 H 0.2184 0.2664 0.1684 0.036 Uiso 1 1 calc R . . . .
C47 C 0.7178(3) 0.5098(3) 0.05907(19) 0.0379(10) Uani 1 1 d . . . . .
H47A H 0.7728 0.5338 0.0279 0.045 Uiso 1 1 calc R . . . .
H47B H 0.7475 0.4806 0.0905 0.045 Uiso 1 1 calc R . . . .
C51 C 0.4353(3) 0.6944(2) 0.10890(15) 0.0225(8) Uani 1 1 d . . . . .
H51 H 0.3740 0.7219 0.1305 0.027 Uiso 1 1 calc R . . . .
C80 C 0.1800(3) 0.0532(2) 0.45593(14) 0.0219(8) Uani 1 1 d . . . . .
H80A H 0.1289 0.0959 0.4646 0.026 Uiso 1 1 calc R . . . .
H80B H 0.1457 0.0041 0.4662 0.026 Uiso 1 1 calc R . . . .
C21 C 0.4498(2) 0.63716(19) 0.39131(13) 0.0173(7) Uani 1 1 d . . . . .
H21 H 0.4462 0.6608 0.4271 0.021 Uiso 1 1 calc R . . . .
C78 C 0.3150(3) 0.1232(2) 0.47646(16) 0.0333(9) Uani 1 1 d . . . . .
H78A H 0.3673 0.1180 0.4988 0.040 Uiso 1 1 calc R . . . .
H78B H 0.2689 0.1680 0.4874 0.040 Uiso 1 1 calc R . . . .
C72 C -0.1304(4) 0.4433(3) 0.17615(18) 0.0515(13) Uani 1 1 d . . . . .
H72C H -0.1802 0.4867 0.1710 0.062 Uiso 0.116(8) 1 calc R . P B 2
H72D H -0.0882 0.4378 0.1367 0.062 Uiso 0.116(8) 1 calc R . P B 2
H72A H -0.2000 0.4630 0.1914 0.062 Uiso 0.884(8) 1 calc R . P B 1
H72B H -0.1086 0.4669 0.1347 0.062 Uiso 0.884(8) 1 calc R . P B 1
C76 C 0.2870(3) 0.1403(2) 0.37466(15) 0.0232(8) Uani 1 1 d . . . . .
H76A H 0.2378 0.1845 0.3820 0.028 Uiso 1 1 calc R . . . .
H76B H 0.3212 0.1477 0.3325 0.028 Uiso 1 1 calc R . . . .
C85 C 0.1227(3) -0.1783(2) 0.41103(17) 0.0315(9) Uani 1 1 d . . . . .
H85A H 0.0949 -0.1690 0.4519 0.038 Uiso 1 1 calc R . . . .
H85B H 0.1725 -0.2227 0.4113 0.038 Uiso 1 1 calc R . . . .
C37 C 0.4773(3) 0.8973(2) 0.39855(16) 0.0295(9) Uani 1 1 d . . . . .
H37A H 0.4591 0.9103 0.4388 0.035 Uiso 1 1 calc R . . . .
H37B H 0.4201 0.9142 0.3807 0.035 Uiso 1 1 calc R . . . .
C7 C 0.9726(3) 0.6554(3) -0.02109(18) 0.0402(11) Uani 1 1 d . . . . .
H7 H 0.9215 0.6506 -0.0431 0.048 Uiso 1 1 calc R . . . .
C31 C 0.7723(3) 0.6198(2) 0.42615(15) 0.0278(9) Uani 1 1 d . . . . .
H31A H 0.7801 0.6351 0.4627 0.033 Uiso 1 1 calc R . . . .
H31B H 0.7636 0.5635 0.4334 0.033 Uiso 1 1 calc R . . . .
C23 C 0.2630(3) 0.6214(2) 0.42411(16) 0.0301(9) Uani 1 1 d . . . . .
H23A H 0.2559 0.6460 0.4594 0.036 Uiso 1 1 calc R . . . .
H23B H 0.1996 0.6323 0.4114 0.036 Uiso 1 1 calc R . . . .
C63 C -0.2122(2) 0.2670(2) 0.39142(15) 0.0205(8) Uani 1 1 d . . . . .
H63 H -0.2066 0.2495 0.4326 0.025 Uiso 1 1 calc R . . . .
C50 C 0.5032(3) 0.4839(2) 0.10164(17) 0.0324(9) Uani 1 1 d . . . . .
H50A H 0.4469 0.4602 0.1320 0.039 Uiso 1 1 calc R . . . .
H50B H 0.4759 0.5127 0.0691 0.039 Uiso 1 1 calc R . . . .
C27 C 0.6673(2) 0.64217(19) 0.35209(13) 0.0171(7) Uani 1 1 d . . . . .
H27 H 0.6614 0.5849 0.3592 0.021 Uiso 1 1 calc R . . . .
C22 C 0.3489(2) 0.6564(2) 0.37534(15) 0.0228(8) Uani 1 1 d . . . . .
H22A H 0.3510 0.6361 0.3388 0.027 Uiso 1 1 calc R . . . .
H22B H 0.3366 0.7132 0.3681 0.027 Uiso 1 1 calc R . . . .
C92 C 0.3451(3) 0.0147(2) 0.26716(15) 0.0272(9) Uani 1 1 d . . . . .
H92A H 0.3758 0.0387 0.2926 0.033 Uiso 1 1 calc R . . . .
H92B H 0.3413 -0.0412 0.2822 0.033 Uiso 1 1 calc R . . . .
C52 C 0.4032(3) 0.6659(2) 0.05898(15) 0.0269(8) Uani 1 1 d . . . . .
H52A H 0.4616 0.6399 0.0346 0.032 Uiso 1 1 calc R . . . .
H52B H 0.3516 0.6276 0.0759 0.032 Uiso 1 1 calc R . . . .
C24 C 0.2813(3) 0.5347(2) 0.43940(16) 0.0302(9) Uani 1 1 d . . . . .
H24A H 0.2816 0.5093 0.4054 0.036 Uiso 1 1 calc R . . . .
H24B H 0.2266 0.5142 0.4724 0.036 Uiso 1 1 calc R . . . .
C19 C 0.9342(3) 0.8984(2) 0.21825(15) 0.0292(9) Uani 1 1 d . . . . .
H19 H 0.8788 0.9358 0.2341 0.035 Uiso 1 1 calc R . . . .
C91 C 0.4093(3) 0.0265(3) 0.20410(15) 0.0348(10) Uani 1 1 d . . . . .
H91A H 0.4166 0.0825 0.1904 0.042 Uiso 1 1 calc R . . . .
H91B H 0.4770 0.0016 0.2033 0.042 Uiso 1 1 calc R . . . .
C1 C 0.6359(2) 0.69962(19) 0.19409(14) 0.0179(7) Uani 1 1 d . . . . .
C90 C 0.3635(3) -0.0071(3) 0.16297(15) 0.0383(11) Uani 1 1 d . . . . .
H90A H 0.3624 -0.0639 0.1741 0.046 Uiso 1 1 calc R . . . .
H90B H 0.4049 0.0041 0.1225 0.046 Uiso 1 1 calc R . . . .
C34 C 0.6233(3) 0.83257(19) 0.30396(14) 0.0202(7) Uani 1 1 d . . . . .
H34A H 0.6804 0.8167 0.3222 0.024 Uiso 1 1 calc R . . . .
H34B H 0.6426 0.8196 0.2637 0.024 Uiso 1 1 calc R . . . .
C53 C 0.3612(3) 0.7328(2) 0.02069(17) 0.0345(10) Uani 1 1 d . . . . .
H53A H 0.3468 0.7133 -0.0127 0.041 Uiso 1 1 calc R . . . .
H53B H 0.2974 0.7539 0.0438 0.041 Uiso 1 1 calc R . . . .
C84 C 0.0385(3) -0.1972(2) 0.38577(17) 0.0324(9) Uani 1 1 d . . . . .
H84A H 0.0672 -0.2114 0.3463 0.039 Uiso 1 1 calc R . . . .
H84B H 0.0041 -0.2422 0.4109 0.039 Uiso 1 1 calc R . . . .
C70 C -0.1501(3) 0.3162(2) 0.24270(15) 0.0288(9) Uani 1 1 d . . . . .
H70A H -0.2205 0.3285 0.2626 0.035 Uiso 0.884(8) 1 calc R . P B 1
H70B H -0.1413 0.2596 0.2426 0.035 Uiso 0.884(8) 1 calc R . P B 1
H70C H -0.1165 0.2718 0.2234 0.035 Uiso 0.116(8) 1 calc R . P B 2
H70D H -0.2112 0.2974 0.2716 0.035 Uiso 0.116(8) 1 calc R . P B 2
C5 C 1.1042(3) 0.6940(2) 0.00178(16) 0.0303(9) Uani 1 1 d . . . . .
H5 H 1.1661 0.7212 -0.0016 0.036 Uiso 1 1 calc R . . . .
C36 C 0.5688(3) 0.9408(2) 0.36293(17) 0.0331(9) Uani 1 1 d . . . . .
H36A H 0.5525 0.9972 0.3606 0.040 Uiso 1 1 calc R . . . .
H36B H 0.6246 0.9276 0.3826 0.040 Uiso 1 1 calc R . . . .
C45 C 0.5514(3) 0.5400(2) 0.12762(15) 0.0242(8) Uani 1 1 d . . . . .
H45 H 0.5778 0.5069 0.1595 0.029 Uiso 1 1 calc R . . . .
C46 C 0.6444(3) 0.5732(2) 0.08365(15) 0.0238(8) Uani 1 1 d . . . . .
H46A H 0.6236 0.6080 0.0511 0.029 Uiso 1 1 calc R . . . .
H46B H 0.6782 0.6042 0.1032 0.029 Uiso 1 1 calc R . . . .
C58 C -0.0762(2) 0.39742(19) 0.41734(14) 0.0176(7) Uani 1 1 d . . . . .
H58A H -0.1033 0.4354 0.3887 0.021 Uiso 1 1 calc R . . . .
H58B H -0.1334 0.3766 0.4485 0.021 Uiso 1 1 calc R . . . .
C32 C 0.6796(3) 0.6629(2) 0.40960(14) 0.0216(8) Uani 1 1 d . . . . .
H32A H 0.6860 0.7193 0.4053 0.026 Uiso 1 1 calc R . . . .
H32B H 0.6194 0.6492 0.4412 0.026 Uiso 1 1 calc R . . . .
C17 C 1.0388(4) 0.7923(2) 0.2118(2) 0.0435(12) Uani 1 1 d . . . . .
H17 H 1.0709 0.7401 0.2224 0.052 Uiso 1 1 calc R . . . .
C54 C 0.4332(3) 0.7965(3) -0.00232(18) 0.0424(11) Uani 1 1 d . . . . .
H54A H 0.4006 0.8409 -0.0235 0.051 Uiso 1 1 calc R . . . .
H54B H 0.4929 0.7777 -0.0303 0.051 Uiso 1 1 calc R . . . .
C81 C 0.0974(2) -0.03825(19) 0.37163(14) 0.0177(7) Uani 1 1 d . . . . .
H81 H 0.0639 -0.0338 0.4134 0.021 Uiso 1 1 calc R . . . .
C55 C 0.4663(3) 0.8235(2) 0.04752(17) 0.0348(10) Uani 1 1 d . . . . .
H55A H 0.5165 0.8628 0.0308 0.042 Uiso 1 1 calc R . . . .
H55B H 0.4078 0.8479 0.0730 0.042 Uiso 1 1 calc R . . . .
C82 C 0.0134(3) -0.0569(2) 0.34525(14) 0.0208(8) Uani 1 1 d . . . . .
H82A H -0.0368 -0.0127 0.3450 0.025 Uiso 1 1 calc R . . . .
H82B H 0.0417 -0.0660 0.3044 0.025 Uiso 1 1 calc R . . . .
C89 C 0.2573(3) 0.0272(2) 0.16539(15) 0.0299(9) Uani 1 1 d . . . . .
H89A H 0.2272 0.0021 0.1403 0.036 Uiso 1 1 calc R . . . .
H89B H 0.2593 0.0831 0.1500 0.036 Uiso 1 1 calc R . . . .
C26 C 0.4675(3) 0.5500(2) 0.40742(15) 0.0250(8) Uani 1 1 d . . . . .
H26A H 0.5306 0.5391 0.4204 0.030 Uiso 1 1 calc R . . . .
H26B H 0.4746 0.5248 0.3724 0.030 Uiso 1 1 calc R . . . .
C35 C 0.6008(3) 0.9194(2) 0.30145(16) 0.0268(8) Uani 1 1 d . . . . .
H35A H 0.5468 0.9360 0.2809 0.032 Uiso 1 1 calc R . . . .
H35B H 0.6613 0.9467 0.2792 0.032 Uiso 1 1 calc R . . . .
C15 C 1.1844(3) 0.8443(3) 0.1277(2) 0.0582(14) Uani 1 1 d . . . . .
H15A H 1.1997 0.7914 0.1187 0.087 Uiso 1 1 calc GR . . . .
H15B H 1.2336 0.8572 0.1473 0.087 Uiso 1 1 calc GR . . . .
H15C H 1.1872 0.8804 0.0914 0.087 Uiso 1 1 calc GR . . . .
C25 C 0.3810(3) 0.5161(2) 0.45616(15) 0.0273(8) Uani 1 1 d . . . . .
H25A H 0.3931 0.4594 0.4643 0.033 Uiso 1 1 calc R . . . .
H25B H 0.3782 0.5374 0.4924 0.033 Uiso 1 1 calc R . . . .
C18 C 0.9472(4) 0.8217(3) 0.24269(17) 0.0400(11) Uani 1 1 d . . . . .
H18 H 0.9036 0.7948 0.2792 0.048 Uiso 1 1 calc R . . . .
C10 C 0.7220(3) 0.9747(2) 0.03419(15) 0.0266(8) Uani 1 1 d . . . . .
C3 C 1.1204(4) 0.5862(3) 0.0880(2) 0.0645(16) Uani 1 1 d . . . . .
H3A H 1.1560 0.6222 0.1016 0.097 Uiso 1 1 calc GR . . . .
H3B H 1.1678 0.5454 0.0723 0.097 Uiso 1 1 calc GR . . . .
H3C H 1.0686 0.5630 0.1209 0.097 Uiso 1 1 calc GR . . . .
C41 C 0.2664(3) 0.4616(3) 0.27613(19) 0.0464(12) Uani 1 1 d . . . . .
H41A H 0.2543 0.4318 0.2472 0.056 Uiso 1 1 calc R . . . .
H41B H 0.2757 0.4244 0.3107 0.056 Uiso 1 1 calc R . . . .
C67 C -0.3829(3) 0.3217(3) 0.43833(19) 0.0380(11) Uani 1 1 d . . . . .
H67A H -0.4294 0.3682 0.4379 0.046 Uiso 1 1 calc R . . . .
H67B H -0.3699 0.3089 0.4779 0.046 Uiso 1 1 calc R . . . .
C94 C 0.6349(4) 0.1901(4) 0.2056(3) 0.0755(18) Uani 1 1 d . . . . .
H94A H 0.6003 0.1414 0.2204 0.091 Uiso 0.395(3) 1 calc R . P A 2
H94B H 0.6935 0.1893 0.2225 0.091 Uiso 0.395(3) 1 calc R . P A 2
H94 H 0.7042 0.1697 0.2077 0.091 Uiso 0.605(3) 1 calc R . P A 1
C43 C 0.1644(3) 0.5758(3) 0.2432(2) 0.0485(12) Uani 1 1 d . . . . .
H43A H 0.1062 0.6117 0.2560 0.058 Uiso 1 1 calc R . . . .
H43B H 0.1510 0.5505 0.2121 0.058 Uiso 1 1 calc R . . . .
C40 C 0.3619(3) 0.5051(2) 0.24943(17) 0.0359(10) Uani 1 1 d . . . . .
H40A H 0.4179 0.4681 0.2352 0.043 Uiso 1 1 calc R . . . .
H40B H 0.3792 0.5290 0.2800 0.043 Uiso 1 1 calc R . . . .
C16 C 1.0832(3) 0.8500(2) 0.16663(18) 0.0321(9) Uani 1 1 d . . . . .
C20 C 1.0152(3) 0.9161(2) 0.17048(14) 0.0211(8) Uani 1 1 d . . . . .
H20 H 1.0282 0.9685 0.1472 0.025 Uiso 1 1 calc R . . . .
C44 C 0.2589(3) 0.6219(3) 0.2182(2) 0.0410(11) Uani 1 1 d . . . . .
H44A H 0.2493 0.6608 0.1846 0.049 Uiso 1 1 calc R . . . .
H44B H 0.2705 0.6495 0.2485 0.049 Uiso 1 1 calc R . . . .
C11 C 0.7353(3) 0.9264(2) -0.00917(15) 0.0261(8) Uani 1 1 d . . . . .
H11 H 0.6807 0.9002 -0.0177 0.031 Uiso 1 1 calc R . . . .
C71 C -0.1283(4) 0.3580(3) 0.1794(2) 0.0384(14) Uani 0.884(8) 1 d . . P B 1
H71A H -0.0616 0.3394 0.1579 0.046 Uiso 0.884(8) 1 calc R . P B 1
H71B H -0.1787 0.3452 0.1600 0.046 Uiso 0.884(8) 1 calc R . P B 1
C6 C 1.0421(3) 0.7122(3) -0.03659(17) 0.0388(11) Uani 1 1 d . . . . .
H6 H 1.0523 0.7524 -0.0722 0.047 Uiso 1 1 calc R . . . .
C12 C 0.8356(3) 0.9264(2) -0.04174(14) 0.0266(8) Uani 1 1 d . . . . .
H12 H 0.8638 0.9018 -0.0777 0.032 Uiso 1 1 calc R . . . .
C14 C 0.8165(3) 1.0048(2) 0.02730(15) 0.0290(9) Uani 1 1 d . . . . .
H14 H 0.8300 1.0448 0.0491 0.035 Uiso 1 1 calc R . . . .
C42 C 0.1767(3) 0.5154(3) 0.29419(18) 0.0447(12) Uani 1 1 d . . . . .
H42A H 0.1850 0.5409 0.3264 0.054 Uiso 1 1 calc R . . . .
H42B H 0.1158 0.4856 0.3087 0.054 Uiso 1 1 calc R . . . .
C65 C -0.3599(3) 0.1839(3) 0.4204(2) 0.0443(12) Uani 1 1 d . . . . .
H65A H -0.3919 0.1428 0.4092 0.053 Uiso 1 1 calc R . . . .
H65B H -0.3453 0.1644 0.4590 0.053 Uiso 1 1 calc R . . . .
O1 O 0.5706(7) 0.2555(6) 0.2141(4) 0.0549(17) Uani 0.395(3) 1 d . . P A 2
C96 C 0.5362(10) 0.2478(8) 0.2734(5) 0.0549(17) Uani 0.395(3) 1 d . . P A 2
H96A H 0.5938 0.2396 0.2918 0.066 Uiso 0.395(3) 1 calc R . P A 2
H96B H 0.4958 0.2019 0.2872 0.066 Uiso 0.395(3) 1 calc R . P A 2
C97 C 0.4726(9) 0.3191(7) 0.2921(5) 0.0549(17) Uani 0.395(3) 1 d . . P A 2
H97A H 0.4212 0.3317 0.2698 0.082 Uiso 0.395(3) 1 calc GR . P A 2
H97B H 0.5152 0.3628 0.2847 0.082 Uiso 0.395(3) 1 calc GR . P A 2
H97C H 0.4403 0.3086 0.3340 0.082 Uiso 0.395(3) 1 calc GR . P A 2
C95 C 0.6654(12) 0.2108(9) 0.1298(6) 0.0549(17) Uani 0.395(3) 1 d . . P A 2
H95A H 0.7002 0.1654 0.1133 0.082 Uiso 0.395(3) 1 calc GR . P A 2
H95B H 0.7091 0.2542 0.1172 0.082 Uiso 0.395(3) 1 calc GR . P A 2
H95C H 0.6040 0.2246 0.1160 0.082 Uiso 0.395(3) 1 calc GR . P A 2
C74A C -0.014(2) 0.3974(19) 0.2520(14) 0.026(9) Uiso 0.116(8) 1 d . . P B 2
H74C H 0.0478 0.3751 0.2280 0.031 Uiso 0.116(8) 1 calc R . P B 2
H74D H 0.0033 0.4186 0.2836 0.031 Uiso 0.116(8) 1 calc R . P B 2
C71A C -0.183(3) 0.377(2) 0.1966(16) 0.029(9) Uiso 0.116(8) 1 d . . P B 2
H71C H -0.1807 0.3511 0.1624 0.035 Uiso 0.116(8) 1 calc R . P B 2
H71D H -0.2537 0.3927 0.2126 0.035 Uiso 0.116(8) 1 calc R . P B 2

loop_
_atom_site_aniso_label
_atom_site_aniso_U_11
_atom_site_aniso_U_22
_atom_site_aniso_U_33
_atom_site_aniso_U_23
_atom_site_aniso_U_13
_atom_site_aniso_U_12
Pd1 0.01599(13) 0.01797(14) 0.01242(12) -0.00211(10) 0.00032(10) -0.00520(10)
Pd2 0.01871(13) 0.01628(14) 0.01759(13) -0.00735(10) -0.00818(10) 0.00082(10)
Ru2 0.01400(13) 0.01210(13) 0.00939(12) -0.00230(10) -0.00178(10) -0.00184(10)
Ru1 0.01388(13) 0.01585(14) 0.01120(12) -0.00151(10) -0.00036(10) -0.00345(11)
Mo2 0.01785(15) 0.01865(16) 0.01028(13) -0.00166(11) -0.00096(11) -0.00708(12)
Mo3 0.01927(15) 0.01499(15) 0.01650(14) -0.00306(11) -0.00525(12) -0.00343(12)
Mo1 0.01737(15) 0.02015(16) 0.02026(15) -0.00905(12) 0.00344(12) -0.00498(12)
Cl5 0.0284(5) 0.0260(5) 0.0168(4) -0.0027(3) -0.0044(3) -0.0042(4)
Cl3 0.0170(4) 0.0180(4) 0.0140(4) -0.0009(3) -0.0009(3) -0.0046(3)
P4 0.0158(4) 0.0150(4) 0.0120(4) -0.0021(3) -0.0038(3) 0.0004(3)
S3 0.0219(4) 0.0176(4) 0.0121(4) -0.0025(3) -0.0011(3) -0.0016(3)
Cl2 0.0215(4) 0.0257(5) 0.0200(4) -0.0038(3) -0.0062(3) 0.0039(4)
Cl4 0.0249(4) 0.0181(4) 0.0143(4) 0.0004(3) 0.0023(3) -0.0043(3)
P3 0.0155(4) 0.0142(4) 0.0117(4) -0.0035(3) -0.0031(3) -0.0010(3)
Cl1 0.0299(5) 0.0172(4) 0.0219(4) -0.0035(3) -0.0061(4) 0.0003(4)
P1 0.0147(4) 0.0158(4) 0.0117(4) -0.0016(3) -0.0006(3) -0.0014(3)
S4 0.0179(4) 0.0226(5) 0.0211(4) -0.0053(4) 0.0005(3) -0.0081(4)
S1 0.0208(4) 0.0164(4) 0.0247(4) -0.0032(3) -0.0044(4) -0.0021(4)
S2 0.0224(4) 0.0252(5) 0.0137(4) -0.0054(3) -0.0005(3) -0.0100(4)
P2 0.0181(4) 0.0245(5) 0.0154(4) -0.0044(4) -0.0008(3) -0.0081(4)
Cl7 0.0223(5) 0.0310(5) 0.0361(5) -0.0127(4) -0.0042(4) -0.0088(4)
Cl6 0.0422(6) 0.0429(6) 0.0315(5) -0.0171(4) -0.0225(4) -0.0001(5)
Cl9 0.0305(6) 0.0635(8) 0.0513(7) 0.0079(6) -0.0149(5) -0.0105(5)
Cl10 0.0752(9) 0.0958(11) 0.0269(6) -0.0273(6) 0.0096(6) -0.0363(8)
Cl8 0.0627(8) 0.0475(8) 0.0774(9) -0.0065(7) -0.0208(7) 0.0090(6)
Cl12 0.0451(12) 0.0647(15) 0.0623(14) 0.0179(11) -0.0140(10) -0.0219(10)
Cl11 0.0575(16) 0.138(3) 0.0448(14) -0.0035(15) -0.0156(12) 0.0324(16)
C2 0.0132(16) 0.0154(17) 0.0176(17) -0.0008(13) 0.0002(13) -0.0014(13)
C28 0.0161(17) 0.025(2) 0.0148(16) -0.0006(14) -0.0012(13) -0.0013(15)
C48 0.036(2) 0.038(3) 0.042(2) -0.022(2) -0.0053(19) 0.0034(19)
C29 0.0171(18) 0.027(2) 0.0248(19) -0.0010(15) -0.0015(15) 0.0047(15)
Cl13 0.131(3) 0.095(2) 0.099(2) 0.0373(17) -0.083(2) -0.071(2)
C39 0.0240(19) 0.034(2) 0.0197(18) -0.0045(16) -0.0009(15) -0.0154(17)
C60 0.035(2) 0.024(2) 0.0263(19) -0.0134(16) -0.0183(16) 0.0028(17)
C64 0.0206(19) 0.034(2) 0.034(2) -0.0168(17) -0.0046(16) -0.0066(17)
C61 0.028(2) 0.022(2) 0.0276(19) -0.0073(15) -0.0176(16) 0.0032(16)
C75 0.0167(17) 0.0213(19) 0.0162(17) -0.0053(14) -0.0053(13) 0.0020(14)
C68 0.0169(18) 0.033(2) 0.035(2) -0.0176(17) -0.0086(16) 0.0023(16)
C73 0.042(2) 0.034(2) 0.029(2) 0.0116(18) -0.0104(18) -0.0009(19)
C79 0.028(2) 0.037(2) 0.0167(18) -0.0037(16) -0.0108(15) 0.0040(17)
C74 0.035(3) 0.023(2) 0.022(2) 0.0025(17) -0.0110(19) 0.0002(19)
C77 0.028(2) 0.038(2) 0.034(2) -0.0020(18) -0.0139(17) -0.0101(18)
C87 0.0199(18) 0.0192(18) 0.0132(16) -0.0025(13) -0.0026(13) 0.0035(14)
C69 0.038(2) 0.026(2) 0.0214(19) 0.0044(15) -0.0159(17) -0.0053(17)
C86 0.026(2) 0.020(2) 0.0258(19) -0.0016(15) -0.0049(15) 0.0007(16)
C49 0.046(3) 0.025(2) 0.037(2) -0.0115(18) -0.0086(19) -0.0040(19)
C33 0.0187(17) 0.0154(18) 0.0171(17) -0.0018(13) -0.0023(14) -0.0002(14)
C59 0.028(2) 0.0163(19) 0.0277(19) -0.0115(15) -0.0114(16) 0.0026(15)
C9 0.054(3) 0.039(3) 0.045(3) 0.007(2) 0.005(2) 0.016(2)
C38 0.028(2) 0.024(2) 0.0203(18) -0.0075(15) 0.0008(15) 0.0028(16)
C66 0.018(2) 0.068(3) 0.064(3) -0.039(3) 0.007(2) -0.013(2)
C8 0.033(2) 0.021(2) 0.045(2) -0.0191(18) 0.0061(19) 0.0028(17)
C83 0.032(2) 0.022(2) 0.0262(19) -0.0038(15) -0.0072(16) -0.0077(16)
C57 0.0170(17) 0.0137(17) 0.0126(15) -0.0019(13) -0.0051(13) -0.0014(13)
C88 0.0243(19) 0.027(2) 0.0157(17) -0.0062(15) -0.0052(14) 0.0084(16)
C62 0.0247(18) 0.0140(17) 0.0155(16) -0.0034(13) -0.0085(14) 0.0045(14)
C30 0.0204(19) 0.038(2) 0.027(2) 0.0017(17) -0.0120(16) 0.0035(17)
C4 0.036(2) 0.037(2) 0.0270(19) -0.0089(17) 0.0004(16) 0.0228(18)
C13 0.027(2) 0.033(2) 0.0178(18) 0.0112(15) -0.0067(15) -0.0138(17)
C56 0.0204(18) 0.031(2) 0.0191(18) 0.0012(15) -0.0034(14) -0.0091(16)
C93 0.030(2) 0.041(2) 0.0198(19) -0.0050(17) -0.0029(16) -0.0087(18)
C47 0.027(2) 0.045(3) 0.045(3) -0.021(2) -0.0065(19) 0.0008(19)
C51 0.0178(18) 0.029(2) 0.0217(18) -0.0053(15) -0.0050(14) -0.0052(15)
C80 0.0233(19) 0.028(2) 0.0150(17) -0.0035(14) -0.0057(14) -0.0014(15)
C21 0.0215(18) 0.0178(18) 0.0100(15) 0.0013(13) -0.0004(13) -0.0043(14)
C78 0.033(2) 0.043(3) 0.033(2) -0.0104(19) -0.0225(18) -0.0001(19)
C72 0.067(3) 0.059(3) 0.025(2) 0.007(2) -0.018(2) 0.010(3)
C76 0.0227(19) 0.027(2) 0.0218(18) 0.0004(15) -0.0100(15) -0.0065(16)
C85 0.041(2) 0.016(2) 0.034(2) 0.0044(16) -0.0088(18) 0.0023(17)
C37 0.032(2) 0.025(2) 0.030(2) -0.0118(16) -0.0027(17) 0.0043(17)
C7 0.048(3) 0.042(3) 0.032(2) -0.025(2) 0.000(2) 0.003(2)
C31 0.029(2) 0.037(2) 0.0180(18) -0.0003(16) -0.0101(16) -0.0007(18)
C23 0.0181(19) 0.033(2) 0.031(2) 0.0053(17) 0.0018(16) -0.0020(17)
C63 0.0187(18) 0.025(2) 0.0192(17) -0.0096(15) -0.0020(14) -0.0034(15)
C50 0.033(2) 0.033(2) 0.031(2) -0.0102(17) 0.0007(17) -0.0138(18)
C27 0.0161(17) 0.0166(18) 0.0172(17) 0.0000(13) -0.0038(13) 0.0007(14)
C22 0.0196(18) 0.023(2) 0.0211(18) 0.0046(15) -0.0010(14) -0.0033(15)
C92 0.0213(19) 0.042(2) 0.0173(18) -0.0066(16) -0.0058(15) 0.0078(17)
C52 0.024(2) 0.034(2) 0.0256(19) -0.0071(16) -0.0086(16) -0.0043(17)
C24 0.028(2) 0.033(2) 0.025(2) 0.0040(16) 0.0007(16) -0.0116(17)
C19 0.032(2) 0.037(2) 0.0243(19) -0.0157(17) -0.0076(16) -0.0089(18)
C91 0.0190(19) 0.058(3) 0.022(2) -0.0050(19) -0.0013(16) 0.0125(19)
C1 0.0197(18) 0.0188(18) 0.0162(17) -0.0071(14) -0.0038(14) -0.0003(14)
C90 0.034(2) 0.063(3) 0.0124(18) -0.0073(18) -0.0007(16) 0.016(2)
C34 0.0216(18) 0.0176(18) 0.0204(18) -0.0028(14) -0.0025(14) -0.0034(15)
C53 0.033(2) 0.043(3) 0.033(2) -0.0093(19) -0.0172(18) 0.0010(19)
C84 0.044(2) 0.016(2) 0.035(2) -0.0006(16) -0.0045(18) -0.0082(17)
C70 0.040(2) 0.028(2) 0.0245(19) -0.0094(16) -0.0190(17) 0.0094(18)
C5 0.0201(19) 0.029(2) 0.032(2) -0.0068(17) 0.0107(16) 0.0057(16)
C36 0.039(2) 0.021(2) 0.041(2) -0.0143(17) -0.0064(19) -0.0002(18)
C45 0.028(2) 0.023(2) 0.0224(18) -0.0053(15) -0.0034(15) -0.0087(16)
C46 0.0201(18) 0.027(2) 0.0257(19) -0.0100(16) -0.0035(15) -0.0043(15)
C58 0.0196(17) 0.0155(18) 0.0183(17) -0.0035(14) -0.0056(14) 0.0005(14)
C32 0.0232(19) 0.025(2) 0.0152(17) -0.0011(14) -0.0046(14) 0.0006(15)
C17 0.070(3) 0.021(2) 0.057(3) 0.004(2) -0.052(3) -0.008(2)
C54 0.050(3) 0.047(3) 0.034(2) 0.004(2) -0.024(2) -0.001(2)
C81 0.0222(18) 0.0151(18) 0.0157(16) -0.0014(13) -0.0055(14) -0.0005(14)
C55 0.034(2) 0.033(2) 0.037(2) 0.0061(18) -0.0134(18) -0.0087(19)
C82 0.0265(19) 0.0168(18) 0.0212(18) -0.0036(14) -0.0076(15) -0.0049(15)
C89 0.031(2) 0.043(2) 0.0141(18) -0.0068(16) -0.0056(15) 0.0108(18)
C26 0.0236(19) 0.022(2) 0.0225(19) 0.0035(15) 0.0014(15) 0.0000(16)
C35 0.027(2) 0.020(2) 0.033(2) -0.0035(16) -0.0044(16) -0.0051(16)
C15 0.032(3) 0.084(4) 0.068(3) -0.040(3) -0.016(2) 0.011(3)
C25 0.028(2) 0.024(2) 0.0220(19) 0.0042(15) 0.0023(15) -0.0013(16)
C18 0.057(3) 0.050(3) 0.020(2) -0.0001(19) -0.018(2) -0.024(2)
C10 0.033(2) 0.0185(19) 0.0204(18) 0.0065(15) -0.0007(16) 0.0032(16)
C3 0.061(3) 0.060(4) 0.052(3) 0.004(3) 0.004(3) 0.024(3)
C41 0.052(3) 0.047(3) 0.036(2) 0.010(2) -0.005(2) -0.028(2)
C67 0.019(2) 0.052(3) 0.049(3) -0.034(2) -0.0013(18) -0.0009(19)
C94 0.038(3) 0.086(5) 0.097(5) 0.004(4) -0.022(3) 0.002(3)
C43 0.025(2) 0.061(3) 0.052(3) 0.003(2) 0.001(2) -0.014(2)
C40 0.040(2) 0.037(2) 0.029(2) 0.0006(18) -0.0030(18) -0.018(2)
C16 0.023(2) 0.040(2) 0.044(2) -0.021(2) -0.0189(18) 0.0027(18)
C20 0.0241(19) 0.0217(19) 0.0224(18) -0.0082(15) -0.0098(15) -0.0057(15)
C44 0.022(2) 0.040(3) 0.052(3) 0.004(2) 0.0031(19) -0.0091(19)
C11 0.029(2) 0.026(2) 0.027(2) 0.0046(16) -0.0167(16) -0.0058(16)
C71 0.048(3) 0.048(3) 0.023(2) -0.011(2) -0.020(2) 0.021(3)
C6 0.043(3) 0.046(3) 0.019(2) -0.0100(18) 0.0062(18) 0.007(2)
C12 0.036(2) 0.032(2) 0.0114(17) 0.0013(15) -0.0085(15) -0.0019(17)
C14 0.051(3) 0.0166(19) 0.0203(19) 0.0068(15) -0.0128(17) -0.0117(18)
C42 0.036(2) 0.063(3) 0.032(2) -0.004(2) 0.0041(19) -0.029(2)
C65 0.028(2) 0.051(3) 0.058(3) -0.026(2) 0.002(2) -0.020(2)
O1 0.056(4) 0.057(4) 0.049(3) -0.001(3) -0.021(3) 0.020(3)
C96 0.056(4) 0.057(4) 0.049(3) -0.001(3) -0.021(3) 0.020(3)
C97 0.056(4) 0.057(4) 0.049(3) -0.001(3) -0.021(3) 0.020(3)
C95 0.056(4) 0.057(4) 0.049(3) -0.001(3) -0.021(3) 0.020(3)

loop_
_atom_type_symbol
_atom_type_description
_atom_type_scat_dispersion_real
_atom_type_scat_dispersion_imag
_atom_type_scat_source
C C 0.0033 0.0016 'International Tables Vol C Tables 4.2.6.8 and 6.1.1.4'
H H 0.0000 0.0000 'International Tables Vol C Tables 4.2.6.8 and 6.1.1.4'
Cl Cl 0.1484 0.1585 'International Tables Vol C Tables 4.2.6.8 and 6.1.1.4'
Mo Mo -1.6832 0.6857 'International Tables Vol C Tables 4.2.6.8 and 6.1.1.4'
O O 0.0106 0.0060 'International Tables Vol C Tables 4.2.6.8 and 6.1.1.4'
P P 0.1023 0.0942 'International Tables Vol C Tables 4.2.6.8 and 6.1.1.4'
Pd Pd -0.9988 1.0072 'International Tables Vol C Tables 4.2.6.8 and 6.1.1.4'
Ru Ru -1.2594 0.8363 'International Tables Vol C Tables 4.2.6.8 and 6.1.1.4'
S S 0.1246 0.1234 'International Tables Vol C Tables 4.2.6.8 and 6.1.1.4'

loop_
_geom_angle_atom_site_label_1
_geom_angle_atom_site_label_2
_geom_angle_atom_site_label_3
_geom_angle
Mo2 Pd1 Mo1 57.766(10)
Mo3 Pd1 Mo2 58.901(10)
Mo3 Pd1 Mo1 59.341(10)
S3 Pd1 Mo2 51.13(2)
S3 Pd1 Mo3 51.36(2)
S3 Pd1 Mo1 97.21(2)
S3 Pd1 S1 101.85(3)
S1 Pd1 Mo2 96.70(2)
S1 Pd1 Mo3 51.51(2)
S1 Pd1 Mo1 50.94(2)
S2 Pd1 Mo2 51.11(2)
S2 Pd1 Mo3 97.91(2)
S2 Pd1 Mo1 50.49(2)
S2 Pd1 S3 100.67(3)
S2 Pd1 S1 99.85(3)
C1 Pd1 Mo2 145.01(10)
C1 Pd1 Mo3 143.55(9)
C1 Pd1 Mo1 148.00(9)
C1 Pd1 S3 114.78(10)
C1 Pd1 S1 118.25(10)
C1 Pd1 S2 118.48(9)
Cl5 Pd2 Cl6 89.94(3)
Cl7 Pd2 Cl5 176.27(3)
Cl7 Pd2 Cl6 92.43(4)
C2 Pd2 Cl5 88.49(9)
C2 Pd2 Cl7 89.21(9)
C2 Pd2 Cl6 177.86(10)
Cl3 Ru2 P4 89.01(3)
Cl3 Ru2 Cl4 151.27(3)
Cl3 Ru2 P3 86.12(3)
Cl4 Ru2 P4 87.53(3)
Cl4 Ru2 P3 90.88(3)
P3 Ru2 P4 166.84(3)
C2 Ru2 Cl3 101.36(11)
C2 Ru2 P4 97.71(11)
C2 Ru2 Cl4 107.37(11)
C2 Ru2 P3 95.24(11)
Cl2 Ru1 P1 89.95(3)
Cl2 Ru1 P2 86.38(3)
Cl1 Ru1 Cl2 158.60(3)
Cl1 Ru1 P1 86.55(3)
Cl1 Ru1 P2 90.35(3)
P2 Ru1 P1 161.70(3)
C1 Ru1 Cl2 101.68(12)
C1 Ru1 Cl1 99.72(12)
C1 Ru1 P1 99.80(11)
C1 Ru1 P2 98.50(11)
Mo3 Mo2 Pd1 60.338(10)
Mo1 Mo2 Pd1 61.613(11)
Mo1 Mo2 Mo3 61.137(11)
S3 Mo2 Pd1 53.20(2)
S3 Mo2 Mo3 52.42(2)
S3 Mo2 Mo1 101.98(2)
S3 Mo2 C13 125.56(10)
S3 Mo2 C10 87.48(9)
S3 Mo2 C11 116.24(10)
S3 Mo2 C12 145.98(10)
S3 Mo2 C14 92.74(9)
S4 Mo2 Pd1 100.76(2)
S4 Mo2 Mo3 52.47(2)
S4 Mo2 Mo1 52.63(2)
S4 Mo2 S3 102.75(3)
S4 Mo2 S2 103.71(3)
S4 Mo2 C13 84.77(10)
S4 Mo2 C10 139.04(9)
S4 Mo2 C11 136.59(9)
S4 Mo2 C12 101.61(10)
S4 Mo2 C14 104.23(10)
S2 Mo2 Pd1 53.20(2)
S2 Mo2 Mo3 100.71(2)
S2 Mo2 Mo1 52.61(2)
S2 Mo2 S3 104.71(3)
S2 Mo2 C13 126.02(9)
S2 Mo2 C10 111.90(10)
S2 Mo2 C11 84.87(9)
S2 Mo2 C12 92.10(10)
S2 Mo2 C14 142.64(10)
C13 Mo2 Pd1 174.46(9)
C13 Mo2 Mo3 123.98(9)
C13 Mo2 Mo1 122.96(10)
C13 Mo2 C10 58.24(13)
C13 Mo2 C11 57.73(12)
C13 Mo2 C14 34.82(13)
C10 Mo2 Pd1 116.42(9)
C10 Mo2 Mo3 134.01(9)
C10 Mo2 Mo1 163.30(10)
C11 Mo2 Pd1 117.26(9)
C11 Mo2 Mo3 168.21(9)
C11 Mo2 Mo1 129.23(9)
C11 Mo2 C10 34.92(13)
C12 Mo2 Pd1 142.36(9)
C12 Mo2 Mo3 153.06(9)
C12 Mo2 Mo1 111.65(10)
C12 Mo2 C13 34.93(12)
C12 Mo2 C10 58.65(13)
C12 Mo2 C11 35.02(13)
C12 Mo2 C14 58.26(13)
C14 Mo2 Pd1 141.60(9)
C14 Mo2 Mo3 115.93(9)
C14 Mo2 Mo1 154.64(10)
C14 Mo2 C10 35.04(13)
C14 Mo2 C11 57.78(13)
Mo2 Mo3 Pd1 60.761(10)
Mo2 Mo3 Mo1 58.906(11)
Mo1 Mo3 Pd1 61.019(10)
S3 Mo3 Pd1 53.38(2)
S3 Mo3 Mo2 52.35(2)
S3 Mo3 Mo1 100.07(2)
S3 Mo3 S4 102.51(3)
S3 Mo3 S1 106.10(3)
S3 Mo3 C19 83.55(10)
S3 Mo3 C17 134.74(13)
S3 Mo3 C18 100.42(12)
S3 Mo3 C16 137.56(10)
S3 Mo3 C20 102.64(9)
S4 Mo3 Pd1 100.97(2)
S4 Mo3 Mo2 52.29(2)
S4 Mo3 Mo1 51.60(2)
S4 Mo3 S1 101.38(3)
S4 Mo3 C19 126.00(10)
S4 Mo3 C17 117.75(13)
S4 Mo3 C18 146.55(11)
S4 Mo3 C16 88.81(10)
S4 Mo3 C20 93.36(9)
S1 Mo3 Pd1 53.82(2)
S1 Mo3 Mo2 99.91(2)
S1 Mo3 Mo1 52.12(2)
S1 Mo3 C19 128.78(10)
S1 Mo3 C17 86.28(10)
S1 Mo3 C18 95.22(11)
S1 Mo3 C16 111.54(10)
C19 Mo3 Pd1 122.97(9)
C19 Mo3 Mo2 123.02(10)
C19 Mo3 Mo1 175.93(9)
C19 Mo3 C16 57.79(13)
C17 Mo3 Pd1 129.63(11)
C17 Mo3 Mo2 168.99(12)
C17 Mo3 Mo1 120.47(12)
C17 Mo3 C19 56.85(15)
C17 Mo3 C16 34.71(15)
C18 Mo3 Pd1 112.25(11)
C18 Mo3 Mo2 151.65(12)
C18 Mo3 Mo1 145.33(12)
C18 Mo3 C19 34.28(14)
C18 Mo3 C17 34.38(16)
C18 Mo3 C16 57.98(15)
C16 Mo3 Pd1 163.56(11)
C16 Mo3 Mo2 134.50(11)
C16 Mo3 Mo1 118.18(9)
C20 Mo3 Pd1 154.11(9)
C20 Mo3 Mo2 115.11(9)
C20 Mo3 Mo1 141.77(8)
C20 Mo3 S1 143.77(9)
C20 Mo3 C19 34.66(12)
C20 Mo3 C17 57.67(13)
C20 Mo3 C18 57.83(13)
C20 Mo3 C16 35.26(13)
Mo2 Mo1 Pd1 60.621(10)
Mo2 Mo1 Mo3 59.957(11)
Mo3 Mo1 Pd1 59.640(10)
S4 Mo1 Pd1 100.13(2)
S4 Mo1 Mo2 52.84(2)
S4 Mo1 Mo3 51.99(2)
S4 Mo1 S1 101.74(3)
S4 Mo1 C8 143.30(10)
S4 Mo1 C4 113.42(12)
S4 Mo1 C7 123.42(11)
S4 Mo1 C5 85.36(10)
S4 Mo1 C6 90.38(11)
S1 Mo1 Pd1 53.19(2)
S1 Mo1 Mo2 100.77(2)
S1 Mo1 Mo3 52.11(2)
S1 Mo1 C8 97.51(11)
S1 Mo1 C4 89.34(10)
S1 Mo1 C7 130.95(11)
S1 Mo1 C6 147.87(11)
S2 Mo1 Pd1 52.80(2)
S2 Mo1 Mo2 52.88(2)
S2 Mo1 Mo3 99.96(2)
S2 Mo1 S4 104.18(3)
S2 Mo1 S1 104.27(3)
S2 Mo1 C8 100.89(11)
S2 Mo1 C4 136.37(11)
S2 Mo1 C7 83.80(12)
S2 Mo1 C5 135.64(11)
S2 Mo1 C6 101.32(11)
C8 Mo1 Pd1 116.40(10)
C8 Mo1 Mo2 151.06(11)
C8 Mo1 Mo3 146.75(11)
C8 Mo1 C4 35.62(14)
C8 Mo1 C7 34.41(15)
C4 Mo1 Pd1 134.56(10)
C4 Mo1 Mo2 164.18(11)
C4 Mo1 Mo3 120.23(10)
C4 Mo1 C7 57.53(15)
C7 Mo1 Pd1 125.68(11)
C7 Mo1 Mo2 120.60(12)
C7 Mo1 Mo3 174.57(11)
C5 Mo1 Pd1 168.70(10)
C5 Mo1 Mo2 129.46(10)
C5 Mo1 Mo3 118.63(10)
C5 Mo1 S1 116.19(10)
C5 Mo1 C8 58.05(14)
C5 Mo1 C4 34.97(13)
C5 Mo1 C7 56.43(15)
C5 Mo1 C6 34.55(14)
C6 Mo1 Pd1 153.67(11)
C6 Mo1 Mo2 110.12(11)
C6 Mo1 Mo3 140.39(11)
C6 Mo1 C8 58.44(15)
C6 Mo1 C4 58.60(14)
C6 Mo1 C7 34.32(14)
C75 P4 Ru2 113.42(11)
C87 P4 Ru2 111.68(11)
C87 P4 C75 104.79(15)
C81 P4 Ru2 113.10(11)
C81 P4 C75 102.66(15)
C81 P4 C87 110.56(15)
Mo2 S3 Pd1 75.67(3)
Mo2 S3 Mo3 75.23(3)
Mo3 S3 Pd1 75.26(3)
C69 P3 Ru2 112.20(13)
C69 P3 C57 106.50(15)
C69 P3 C63 111.05(17)
C57 P3 Ru2 101.65(10)
C63 P3 Ru2 116.60(12)
C63 P3 C57 107.81(14)
C33 P1 Ru1 112.83(11)
C33 P1 C21 104.40(14)
C21 P1 Ru1 109.48(11)
C27 P1 Ru1 115.02(10)
C27 P1 C33 110.44(15)
C27 P1 C21 103.72(15)
Mo2 S4 Mo3 75.25(3)
Mo1 S4 Mo2 74.53(3)
Mo1 S4 Mo3 76.41(3)
Mo3 S1 Pd1 74.66(3)
Mo3 S1 Mo1 75.77(3)
Mo1 S1 Pd1 75.87(3)
Mo2 S2 Pd1 75.70(3)
Mo1 S2 Pd1 76.71(3)
Mo1 S2 Mo2 74.51(3)
C39 P2 Ru1 110.20(11)
C51 P2 Ru1 114.56(11)
C51 P2 C39 103.68(16)
C51 P2 C45 110.47(16)
C45 P2 Ru1 113.30(12)
C45 P2 C39 103.62(16)
Ru2 C2 Pd2 174.3(2)
H28A C28 H28B 108.1
C29 C28 H28A 109.5
C29 C28 H28B 109.5
C29 C28 C27 110.8(3)
C27 C28 H28A 109.5
C27 C28 H28B 109.5
H48A C48 H48B 108.0
C49 C48 H48A 109.3
C49 C48 H48B 109.3
C47 C48 H48A 109.3
C47 C48 H48B 109.3
C47 C48 C49 111.5(3)
C28 C29 H29A 109.1
C28 C29 H29B 109.1
C28 C29 C30 112.3(3)
H29A C29 H29B 107.9
C30 C29 H29A 109.1
C30 C29 H29B 109.1
P2 C39 H39 106.7
C40 C39 P2 110.5(3)
C40 C39 H39 106.7
C44 C39 P2 115.5(3)
C44 C39 H39 106.7
C44 C39 C40 110.1(3)
H60A C60 H60B 108.1
C61 C60 H60A 109.5
C61 C60 H60B 109.5
C59 C60 H60A 109.5
C59 C60 H60B 109.5
C59 C60 C61 110.7(3)
H64A C64 H64B 108.2
C63 C64 H64A 109.7
C63 C64 H64B 109.7
C65 C64 H64A 109.7
C65 C64 H64B 109.7
C65 C64 C63 109.7(3)
C60 C61 H61A 109.4
C60 C61 H61B 109.4
C60 C61 C62 111.1(3)
H61A C61 H61B 108.0
C62 C61 H61A 109.4
C62 C61 H61B 109.4
P4 C75 H75 106.1
C80 C75 P4 114.5(2)
C80 C75 H75 106.1
C76 C75 P4 113.6(2)
C76 C75 H75 106.1
C76 C75 C80 109.9(3)
H68A C68 H68B 108.1
C63 C68 H68A 109.5
C63 C68 H68B 109.5
C67 C68 H68A 109.5
C67 C68 H68B 109.5
C67 C68 C63 110.5(3)
H73A C73 H73B 107.9
C74 C73 H73A 109.3
C74 C73 H73B 109.3
C72 C73 H73A 109.3
C72 C73 H73B 109.3
C72 C73 C74 111.7(4)
C72 C73 C74A 116.1(11)
H79A C79 H79B 107.9
C80 C79 H79A 109.3
C80 C79 H79B 109.3
C78 C79 H79A 109.3
C78 C79 H79B 109.3
C78 C79 C80 111.7(3)
C73 C74 H74A 109.5
C73 C74 H74B 109.5
H74A C74 H74B 108.0
C69 C74 C73 110.9(3)
C69 C74 H74A 109.5
C69 C74 H74B 109.5
H77A C77 H77B 108.0
C78 C77 H77A 109.4
C78 C77 H77B 109.4
C78 C77 C76 111.4(3)
C76 C77 H77A 109.4
C76 C77 H77B 109.4
P4 C87 H87 105.6
C88 C87 P4 112.0(2)
C88 C87 H87 105.6
C88 C87 C92 109.6(3)
C92 C87 P4 117.6(2)
C92 C87 H87 105.6
P3 C69 H69 103.7
P3 C69 H69A 92.0
C74 C69 P3 117.9(3)
C74 C69 H69 103.7
C74 C69 C70 111.2(3)
C70 C69 P3 114.5(3)
C70 C69 H69 103.7
C70 C69 H69A 92.0
C74A C69 P3 123.1(13)
C74A C69 H69A 92.0
C74A C69 C70 122.0(13)
H86A C86 H86B 108.1
C85 C86 H86A 109.6
C85 C86 H86B 109.6
C85 C86 C81 110.3(3)
C81 C86 H86A 109.6
C81 C86 H86B 109.6
C48 C49 H49A 109.4
C48 C49 H49B 109.4
C48 C49 C50 111.1(3)
H49A C49 H49B 108.0
C50 C49 H49A 109.4
C50 C49 H49B 109.4
P1 C33 H33 105.1
C38 C33 P1 118.4(2)
C38 C33 H33 105.1
C34 C33 P1 111.3(2)
C34 C33 H33 105.1
C34 C33 C38 110.6(3)
C60 C59 H59A 109.3
C60 C59 H59B 109.3
C60 C59 C58 111.5(3)
H59A C59 H59B 108.0
C58 C59 H59A 109.3
C58 C59 H59B 109.3
H9A C9 H9B 109.5
H9A C9 H9C 109.5
H9B C9 H9C 109.5
C10 C9 H9A 109.5
C10 C9 H9B 109.5
C10 C9 H9C 109.5
C33 C38 H38A 109.5
C33 C38 H38B 109.5
H38A C38 H38B 108.1
C37 C38 C33 110.7(3)
C37 C38 H38A 109.5
C37 C38 H38B 109.5
H66A C66 H66B 108.0
C67 C66 H66A 109.4
C67 C66 H66B 109.4
C65 C66 H66A 109.4
C65 C66 H66B 109.4
C65 C66 C67 111.2(3)
Mo1 C8 H8 126.4
C4 C8 Mo1 72.6(2)
C4 C8 H8 126.4
C7 C8 Mo1 73.4(2)
C7 C8 H8 126.4
C7 C8 C4 106.6(4)
H83A C83 H83B 108.0
C84 C83 H83A 109.3
C84 C83 H83B 109.3
C84 C83 C82 111.6(3)
C82 C83 H83A 109.3
C82 C83 H83B 109.3
P3 C57 H57 106.4
C62 C57 P3 110.2(2)
C62 C57 H57 106.4
C58 C57 P3 117.7(2)
C58 C57 H57 106.4
C58 C57 C62 109.1(3)
C87 C88 H88A 109.5
C87 C88 H88B 109.5
H88A C88 H88B 108.1
C89 C88 C87 110.8(3)
C89 C88 H88A 109.5
C89 C88 H88B 109.5
C61 C62 C57 111.2(3)
C61 C62 H62A 109.4
C61 C62 H62B 109.4
C57 C62 H62A 109.4
C57 C62 H62B 109.4
H62A C62 H62B 108.0
C29 C30 H30A 109.6
C29 C30 H30B 109.6
H30A C30 H30B 108.1
C31 C30 C29 110.2(3)
C31 C30 H30A 109.6
C31 C30 H30B 109.6
C8 C4 Mo1 71.7(2)
C8 C4 C3 125.0(4)
C5 C4 Mo1 70.8(2)
C5 C4 C8 105.4(4)
C5 C4 C3 129.5(4)
C3 C4 Mo1 124.3(3)
Mo2 C13 H13 125.6
C12 C13 Mo2 72.3(2)
C12 C13 H13 125.6
C14 C13 Mo2 72.8(2)
C14 C13 H13 125.6
C14 C13 C12 108.6(3)
H56A C56 H56B 108.2
C51 C56 H56A 109.7
C51 C56 H56B 109.7
C55 C56 H56A 109.7
C55 C56 H56B 109.7
C55 C56 C51 109.8(3)
Cl9 C93 Cl10 111.9(2)
Cl9 C93 Cl8 110.2(2)
Cl9 C93 H93 108.7
Cl10 C93 Cl8 108.6(2)
Cl10 C93 H93 108.7
Cl8 C93 H93 108.7
C48 C47 H47A 109.1
C48 C47 H47B 109.1
C48 C47 C46 112.5(3)
H47A C47 H47B 107.8
C46 C47 H47A 109.1
C46 C47 H47B 109.1
P2 C51 H51 105.1
C56 C51 P2 115.7(2)
C56 C51 H51 105.1
C56 C51 C52 110.4(3)
C52 C51 P2 114.2(3)
C52 C51 H51 105.1
C75 C80 H80A 109.7
C75 C80 H80B 109.7
C79 C80 C75 109.7(3)
C79 C80 H80A 109.7
C79 C80 H80B 109.7
H80A C80 H80B 108.2
P1 C21 H21 107.1
C22 C21 P1 109.6(2)
C22 C21 H21 107.1
C26 C21 P1 114.7(2)
C26 C21 H21 107.1
C26 C21 C22 110.7(3)
C79 C78 C77 111.3(3)
C79 C78 H78A 109.4
C79 C78 H78B 109.4
C77 C78 H78A 109.4
C77 C78 H78B 109.4
H78A C78 H78B 108.0
C73 C72 H72C 107.2
C73 C72 H72D 107.2
C73 C72 H72A 109.1
C73 C72 H72B 109.1
H72C C72 H72D 106.8
H72A C72 H72B 107.8
C71 C72 C73 112.7(4)
C71 C72 H72A 109.1
C71 C72 H72B 109.1
C71A C72 C73 120.6(15)
C71A C72 H72C 107.2
C71A C72 H72D 107.2
C75 C76 C77 110.3(3)
C75 C76 H76A 109.6
C75 C76 H76B 109.6
C77 C76 H76A 109.6
C77 C76 H76B 109.6
H76A C76 H76B 108.1
C86 C85 H85A 109.5
C86 C85 H85B 109.5
C86 C85 C84 110.6(3)
H85A C85 H85B 108.1
C84 C85 H85A 109.5
C84 C85 H85B 109.5
C38 C37 H37A 109.2
C38 C37 H37B 109.2
C38 C37 C36 111.9(3)
H37A C37 H37B 107.9
C36 C37 H37A 109.2
C36 C37 H37B 109.2
Mo1 C7 H7 124.7
C8 C7 Mo1 72.2(2)
C8 C7 H7 124.7
C6 C7 Mo1 71.7(2)
C6 C7 C8 110.6(4)
C6 C7 H7 124.7
C30 C31 H31A 109.5
C30 C31 H31B 109.5
C30 C31 C32 110.7(3)
H31A C31 H31B 108.1
C32 C31 H31A 109.5
C32 C31 H31B 109.5
H23A C23 H23B 108.0
C22 C23 H23A 109.3
C22 C23 H23B 109.3
C24 C23 H23A 109.3
C24 C23 H23B 109.3
C24 C23 C22 111.4(3)
P3 C63 H63 105.8
C64 C63 P3 112.1(2)
C64 C63 H63 105.8
C68 C63 P3 117.5(2)
C68 C63 C64 108.8(3)
C68 C63 H63 105.8
C49 C50 H50A 109.4
C49 C50 H50B 109.4
C49 C50 C45 111.1(3)
H50A C50 H50B 108.0
C45 C50 H50A 109.4
C45 C50 H50B 109.4
P1 C27 H27 105.5
C28 C27 P1 113.6(2)
C28 C27 H27 105.5
C32 C27 P1 114.1(2)
C32 C27 C28 111.5(3)
C32 C27 H27 105.5
C21 C22 C23 111.5(3)
C21 C22 H22A 109.3
C21 C22 H22B 109.3
C23 C22 H22A 109.3
C23 C22 H22B 109.3
H22A C22 H22B 108.0
C87 C92 H92A 109.8
C87 C92 H92B 109.8
H92A C92 H92B 108.3
C91 C92 C87 109.2(3)
C91 C92 H92A 109.8
C91 C92 H92B 109.8
C51 C52 H52A 109.4
C51 C52 H52B 109.4
H52A C52 H52B 108.0
C53 C52 C51 111.2(3)
C53 C52 H52A 109.4
C53 C52 H52B 109.4
C23 C24 H24A 109.6
C23 C24 H24B 109.6
C23 C24 C25 110.4(3)
H24A C24 H24B 108.1
C25 C24 H24A 109.6
C25 C24 H24B 109.6
Mo3 C19 H19 125.6
C18 C19 Mo3 72.5(2)
C18 C19 H19 125.6
C18 C19 C20 108.6(4)
C20 C19 Mo3 71.43(19)
C20 C19 H19 125.6
C92 C91 H91A 109.2
C92 C91 H91B 109.2
H91A C91 H91B 107.9
C90 C91 C92 111.8(3)
C90 C91 H91A 109.2
C90 C91 H91B 109.2
Ru1 C1 Pd1 178.3(2)
C91 C90 H90A 109.5
C91 C90 H90B 109.5
C91 C90 C89 110.7(3)
H90A C90 H90B 108.1
C89 C90 H90A 109.5
C89 C90 H90B 109.5
C33 C34 H34A 109.4
C33 C34 H34B 109.4
H34A C34 H34B 108.0
C35 C34 C33 111.1(3)
C35 C34 H34A 109.4
C35 C34 H34B 109.4
C52 C53 H53A 109.2
C52 C53 H53B 109.2
H53A C53 H53B 107.9
C54 C53 C52 112.0(3)
C54 C53 H53A 109.2
C54 C53 H53B 109.2
C83 C84 C85 111.1(3)
C83 C84 H84A 109.4
C83 C84 H84B 109.4
C85 C84 H84A 109.4
C85 C84 H84B 109.4
H84A C84 H84B 108.0
C69 C70 H70A 109.4
C69 C70 H70B 109.4
C69 C70 H70C 107.9
C69 C70 H70D 107.9
C69 C70 C71 111.1(4)
H70A C70 H70B 108.0
H70C C70 H70D 107.2
C71 C70 H70A 109.4
C71 C70 H70B 109.4
C71A C70 C69 117.8(13)
C71A C70 H70C 107.9
C71A C70 H70D 107.9
Mo1 C5 H5 124.3
C4 C5 Mo1 74.2(2)
C4 C5 H5 124.3
C6 C5 Mo1 73.4(2)
C6 C5 C4 111.0(4)
C6 C5 H5 124.3
C37 C36 H36A 109.6
C37 C36 H36B 109.6
H36A C36 H36B 108.1
C35 C36 C37 110.3(3)
C35 C36 H36A 109.6
C35 C36 H36B 109.6
P2 C45 H45 104.8
C50 C45 P2 118.0(3)
C50 C45 H45 104.8
C50 C45 C46 111.3(3)
C46 C45 P2 111.8(2)
C46 C45 H45 104.8
C47 C46 C45 111.8(3)
C47 C46 H46A 109.2
C47 C46 H46B 109.2
C45 C46 H46A 109.2
C45 C46 H46B 109.2
H46A C46 H46B 107.9
C59 C58 C57 110.8(3)
C59 C58 H58A 109.5
C59 C58 H58B 109.5
C57 C58 H58A 109.5
C57 C58 H58B 109.5
H58A C58 H58B 108.1
C31 C32 C27 110.7(3)
C31 C32 H32A 109.5
C31 C32 H32B 109.5
C27 C32 H32A 109.5
C27 C32 H32B 109.5
H32A C32 H32B 108.1
Mo3 C17 H17 125.2
C18 C17 Mo3 72.6(2)
C18 C17 H17 125.2
C18 C17 C16 109.4(4)
C16 C17 Mo3 72.9(2)
C16 C17 H17 125.2
C53 C54 H54A 109.3
C53 C54 H54B 109.3
C53 C54 C55 111.4(3)
H54A C54 H54B 108.0
C55 C54 H54A 109.3
C55 C54 H54B 109.3
P4 C81 H81 104.8
C86 C81 P4 115.1(2)
C86 C81 H81 104.8
C86 C81 C82 110.9(3)
C82 C81 P4 115.0(2)
C82 C81 H81 104.8
C56 C55 C54 111.5(3)
C56 C55 H55A 109.3
C56 C55 H55B 109.3
C54 C55 H55A 109.3
C54 C55 H55B 109.3
H55A C55 H55B 108.0
C83 C82 C81 109.3(3)
C83 C82 H82A 109.8
C83 C82 H82B 109.8
C81 C82 H82A 109.8
C81 C82 H82B 109.8
H82A C82 H82B 108.3
C88 C89 H89A 109.4
C88 C89 H89B 109.4
C90 C89 C88 111.2(3)
C90 C89 H89A 109.4
C90 C89 H89B 109.4
H89A C89 H89B 108.0
C21 C26 H26A 109.4
C21 C26 H26B 109.4
C21 C26 C25 111.3(3)
H26A C26 H26B 108.0
C25 C26 H26A 109.4
C25 C26 H26B 109.4
C34 C35 C36 110.6(3)
C34 C35 H35A 109.5
C34 C35 H35B 109.5
C36 C35 H35A 109.5
C36 C35 H35B 109.5
H35A C35 H35B 108.1
H15A C15 H15B 109.5
H15A C15 H15C 109.5
H15B C15 H15C 109.5
C16 C15 H15A 109.5
C16 C15 H15B 109.5
C16 C15 H15C 109.5
C24 C25 C26 111.4(3)
C24 C25 H25A 109.3
C24 C25 H25B 109.3
C26 C25 H25A 109.3
C26 C25 H25B 109.3
H25A C25 H25B 108.0
Mo3 C18 H18 125.9
C19 C18 Mo3 73.2(2)
C19 C18 C17 107.7(4)
C19 C18 H18 125.9
C17 C18 Mo3 73.0(2)
C17 C18 H18 125.9
C9 C10 Mo2 123.7(3)
C11 C10 Mo2 71.7(2)
C11 C10 C9 126.6(4)
C11 C10 C14 106.2(3)
C14 C10 Mo2 71.5(2)
C14 C10 C9 127.2(4)
C4 C3 H3A 109.5
C4 C3 H3B 109.5
C4 C3 H3C 109.5
H3A C3 H3B 109.5
H3A C3 H3C 109.5
H3B C3 H3C 109.5
H41A C41 H41B 107.9
C40 C41 H41A 109.2
C40 C41 H41B 109.2
C42 C41 H41A 109.2
C42 C41 H41B 109.2
C42 C41 C40 111.9(4)
C68 C67 C66 111.5(3)
C68 C67 H67A 109.3
C68 C67 H67B 109.3
C66 C67 H67A 109.3
C66 C67 H67B 109.3
H67A C67 H67B 108.0
Cl12 C94 H94 108.7
Cl11 C94 Cl12 112.5(4)
Cl11 C94 Cl13 116.4(4)
Cl11 C94 H94 108.7
Cl13 C94 Cl12 101.4(3)
Cl13 C94 H94 108.7
H94A C94 H94B 110.2
O1 C94 H94A 112.7
O1 C94 H94B 112.7
O1 C94 C95 95.2(7)
C95 C94 H94A 112.7
C95 C94 H94B 112.7
H43A C43 H43B 108.0
C44 C43 H43A 109.4
C44 C43 H43B 109.4
C42 C43 H43A 109.4
C42 C43 H43B 109.4
C42 C43 C44 111.1(4)
C39 C40 H40A 109.3
C39 C40 H40B 109.3
C41 C40 C39 111.6(3)
C41 C40 H40A 109.3
C41 C40 H40B 109.3
H40A C40 H40B 108.0
C17 C16 Mo3 72.4(2)
C17 C16 C15 126.2(4)
C17 C16 C20 106.0(4)
C15 C16 Mo3 126.1(3)
C20 C16 Mo3 71.00(19)
C20 C16 C15 127.6(4)
Mo3 C20 H20 125.6
C19 C20 Mo3 73.9(2)
C19 C20 C16 108.2(3)
C19 C20 H20 125.6
C16 C20 Mo3 73.7(2)
C16 C20 H20 125.6
C39 C44 C43 110.4(4)
C39 C44 H44A 109.6
C39 C44 H44B 109.6
C43 C44 H44A 109.6
C43 C44 H44B 109.6
H44A C44 H44B 108.1
Mo2 C11 H11 125.3
C10 C11 Mo2 73.3(2)
C10 C11 H11 125.3
C12 C11 Mo2 71.9(2)
C12 C11 C10 109.2(3)
C12 C11 H11 125.3
C72 C71 C70 112.3(4)
C72 C71 H71A 109.1
C72 C71 H71B 109.1
C70 C71 H71A 109.1
C70 C71 H71B 109.1
H71A C71 H71B 107.9
Mo1 C6 H6 126.5
C7 C6 Mo1 74.0(2)
C7 C6 H6 126.5
C5 C6 Mo1 72.1(2)
C5 C6 C7 106.2(4)
C5 C6 H6 126.5
Mo2 C12 H12 126.1
C13 C12 Mo2 72.79(19)
C13 C12 C11 107.3(3)
C13 C12 H12 126.1
C11 C12 Mo2 73.11(19)
C11 C12 H12 126.1
Mo2 C14 H14 125.5
C13 C14 Mo2 72.4(2)
C13 C14 C10 108.7(3)
C13 C14 H14 125.5
C10 C14 Mo2 73.5(2)
C10 C14 H14 125.5
C41 C42 C43 110.4(3)
C41 C42 H42A 109.6
C41 C42 H42B 109.6
C43 C42 H42A 109.6
C43 C42 H42B 109.6
H42A C42 H42B 108.1
C64 C65 H65A 109.2
C64 C65 H65B 109.2
C66 C65 C64 112.1(4)
C66 C65 H65A 109.2
C66 C65 H65B 109.2
H65A C65 H65B 107.9
C96 O1 C94 103.4(8)
O1 C96 H96A 109.3
O1 C96 H96B 109.3
O1 C96 C97 111.5(10)
H96A C96 H96B 108.0
C97 C96 H96A 109.3
C97 C96 H96B 109.3
C96 C97 H97A 109.5
C96 C97 H97B 109.5
C96 C97 H97C 109.5
H97A C97 H97B 109.5
H97A C97 H97C 109.5
H97B C97 H97C 109.5
C94 C95 H95A 109.5
C94 C95 H95B 109.5
C94 C95 H95C 109.5
H95A C95 H95B 109.5
H95A C95 H95C 109.5
H95B C95 H95C 109.5
C73 C74A H74C 109.4
C73 C74A H74D 109.4
C69 C74A C73 111(2)
C69 C74A H74C 109.4
C69 C74A H74D 109.4
H74C C74A H74D 108.0
C72 C71A C70 119(2)
C72 C71A H71C 107.5
C72 C71A H71D 107.5
C70 C71A H71C 107.5
C70 C71A H71D 107.5
H71C C71A H71D 107.0

loop_
_geom_bond_atom_site_label_1
_geom_bond_atom_site_label_2
_geom_bond_distance
Pd1 Mo2 2.8878(4)
Pd1 Mo3 2.8758(4)
Pd1 Mo1 2.9155(4)
Pd1 S3 2.3865(9)
Pd1 S1 2.4070(9)
Pd1 S2 2.3862(8)
Pd1 C1 1.970(3)
Pd2 Cl5 2.3128(9)
Pd2 Cl7 2.2997(9)
Pd2 Cl6 2.3474(9)
Pd2 C2 1.902(3)
Ru2 Cl3 2.3508(8)
Ru2 P4 2.4370(9)
Ru2 Cl4 2.3529(8)
Ru2 P3 2.4154(9)
Ru2 C2 1.668(3)
Ru1 Cl2 2.3759(9)
Ru1 Cl1 2.3731(9)
Ru1 P1 2.4304(9)
Ru1 P2 2.4239(9)
Ru1 C1 1.672(3)
Mo2 Mo3 2.8338(4)
Mo2 Mo1 2.8032(5)
Mo2 S3 2.3205(8)
Mo2 S4 2.3182(9)
Mo2 S2 2.3196(9)
Mo2 C13 2.338(3)
Mo2 C10 2.368(4)
Mo2 C11 2.348(3)
Mo2 C12 2.332(3)
Mo2 C14 2.343(4)
Mo3 Mo1 2.8669(4)
Mo3 S3 2.3226(9)
Mo3 S4 2.3238(9)
Mo3 S1 2.3341(9)
Mo3 C19 2.362(3)
Mo3 C17 2.360(4)
Mo3 C18 2.354(4)
Mo3 C16 2.366(4)
Mo3 C20 2.330(3)
Mo1 S4 2.3114(9)
Mo1 S1 2.3345(9)
Mo1 S2 2.3113(9)
Mo1 C8 2.360(4)
Mo1 C4 2.372(4)
Mo1 C7 2.374(4)
Mo1 C5 2.328(3)
Mo1 C6 2.344(4)
P4 C75 1.863(3)
P4 C87 1.857(3)
P4 C81 1.850(3)
P3 C69 1.842(3)
P3 C57 1.859(3)
P3 C63 1.850(3)
P1 C33 1.853(3)
P1 C21 1.863(3)
P1 C27 1.850(3)
P2 C39 1.869(3)
P2 C51 1.849(4)
P2 C45 1.850(4)
Cl9 C93 1.742(4)
Cl10 C93 1.747(4)
Cl8 C93 1.761(4)
Cl12 C94 1.837(6)
Cl11 C94 1.610(7)
C28 H28A 0.9900
C28 H28B 0.9900
C28 C29 1.520(5)
C28 C27 1.536(4)
C48 H48A 0.9900
C48 H48B 0.9900
C48 C49 1.520(6)
C48 C47 1.504(5)
C29 H29A 0.9900
C29 H29B 0.9900
C29 C30 1.523(5)
Cl13 C94 1.831(7)
C39 H39 1.0000
C39 C40 1.535(5)
C39 C44 1.513(5)
C60 H60A 0.9900
C60 H60B 0.9900
C60 C61 1.525(5)
C60 C59 1.522(5)
C64 H64A 0.9900
C64 H64B 0.9900
C64 C63 1.545(5)
C64 C65 1.529(5)
C61 H61A 0.9900
C61 H61B 0.9900
C61 C62 1.527(4)
C75 H75 1.0000
C75 C80 1.539(4)
C75 C76 1.525(5)
C68 H68A 0.9900
C68 H68B 0.9900
C68 C63 1.538(5)
C68 C67 1.523(5)
C73 H73A 0.9900
C73 H73B 0.9900
C73 C74 1.533(5)
C73 C72 1.513(6)
C73 C74A 1.65(3)
C79 H79A 0.9900
C79 H79B 0.9900
C79 C80 1.538(5)
C79 C78 1.512(5)
C74 H74A 0.9900
C74 H74B 0.9900
C74 C69 1.507(5)
C77 H77A 0.9900
C77 H77B 0.9900
C77 C78 1.524(5)
C77 C76 1.530(5)
C87 H87 1.0000
C87 C88 1.530(5)
C87 C92 1.543(5)
C69 H69 1.0000
C69 H69A 1.0000
C69 C70 1.523(5)
C69 C74A 1.38(3)
C86 H86A 0.9900
C86 H86B 0.9900
C86 C85 1.526(5)
C86 C81 1.528(5)
C49 H49A 0.9900
C49 H49B 0.9900
C49 C50 1.521(5)
C33 H33 1.0000
C33 C38 1.540(4)
C33 C34 1.537(4)
C59 H59A 0.9900
C59 H59B 0.9900
C59 C58 1.528(4)
C9 H9A 0.9800
C9 H9B 0.9800
C9 H9C 0.9800
C9 C10 1.496(5)
C38 H38A 0.9900
C38 H38B 0.9900
C38 C37 1.527(5)
C66 H66A 0.9900
C66 H66B 0.9900
C66 C67 1.528(5)
C66 C65 1.510(6)
C8 H8 1.0000
C8 C4 1.447(6)
C8 C7 1.400(6)
C83 H83A 0.9900
C83 H83B 0.9900
C83 C84 1.511(5)
C83 C82 1.532(5)
C57 H57 1.0000
C57 C62 1.538(4)
C57 C58 1.533(4)
C88 H88A 0.9900
C88 H88B 0.9900
C88 C89 1.524(4)
C62 H62A 0.9900
C62 H62B 0.9900
C30 H30A 0.9900
C30 H30B 0.9900
C30 C31 1.519(5)
C4 C5 1.412(6)
C4 C3 1.452(6)
C13 H13 1.0000
C13 C12 1.401(5)
C13 C14 1.401(5)
C56 H56A 0.9900
C56 H56B 0.9900
C56 C51 1.527(5)
C56 C55 1.524(5)
C93 H93 1.0000
C47 H47A 0.9900
C47 H47B 0.9900
C47 C46 1.521(5)
C51 H51 1.0000
C51 C52 1.545(5)
C80 H80A 0.9900
C80 H80B 0.9900
C21 H21 1.0000
C21 C22 1.529(5)
C21 C26 1.527(5)
C78 H78A 0.9900
C78 H78B 0.9900
C72 H72C 0.9900
C72 H72D 0.9900
C72 H72A 0.9900
C72 H72B 0.9900
C72 C71 1.485(7)
C72 C71A 1.39(3)
C76 H76A 0.9900
C76 H76B 0.9900
C85 H85A 0.9900
C85 H85B 0.9900
C85 C84 1.527(5)
C37 H37A 0.9900
C37 H37B 0.9900
C37 C36 1.528(5)
C7 H7 1.0000
C7 C6 1.392(6)
C31 H31A 0.9900
C31 H31B 0.9900
C31 C32 1.528(5)
C23 H23A 0.9900
C23 H23B 0.9900
C23 C22 1.532(5)
C23 C24 1.520(5)
C63 H63 1.0000
C50 H50A 0.9900
C50 H50B 0.9900
C50 C45 1.533(5)
C27 H27 1.0000
C27 C32 1.533(4)
C22 H22A 0.9900
C22 H22B 0.9900
C92 H92A 0.9900
C92 H92B 0.9900
C92 C91 1.535(5)
C52 H52A 0.9900
C52 H52B 0.9900
C52 C53 1.525(5)
C24 H24A 0.9900
C24 H24B 0.9900
C24 C25 1.521(5)
C19 H19 1.0000
C19 C18 1.390(6)
C19 C20 1.398(5)
C91 H91A 0.9900
C91 H91B 0.9900
C91 C90 1.518(6)
C90 H90A 0.9900
C90 H90B 0.9900
C90 C89 1.521(5)
C34 H34A 0.9900
C34 H34B 0.9900
C34 C35 1.522(5)
C53 H53A 0.9900
C53 H53B 0.9900
C53 C54 1.512(6)
C84 H84A 0.9900
C84 H84B 0.9900
C70 H70A 0.9900
C70 H70B 0.9900
C70 H70C 0.9900
C70 H70D 0.9900
C70 C71 1.534(6)
C70 C71A 1.52(4)
C5 H5 1.0000
C5 C6 1.388(6)
C36 H36A 0.9900
C36 H36B 0.9900
C36 C35 1.524(5)
C45 H45 1.0000
C45 C46 1.535(5)
C46 H46A 0.9900
C46 H46B 0.9900
C58 H58A 0.9900
C58 H58B 0.9900
C32 H32A 0.9900
C32 H32B 0.9900
C17 H17 1.0000
C17 C18 1.393(6)
C17 C16 1.410(6)
C54 H54A 0.9900
C54 H54B 0.9900
C54 C55 1.537(5)
C81 H81 1.0000
C81 C82 1.539(4)
C55 H55A 0.9900
C55 H55B 0.9900
C82 H82A 0.9900
C82 H82B 0.9900
C89 H89A 0.9900
C89 H89B 0.9900
C26 H26A 0.9900
C26 H26B 0.9900
C26 C25 1.530(5)
C35 H35A 0.9900
C35 H35B 0.9900
C15 H15A 0.9800
C15 H15B 0.9800
C15 H15C 0.9800
C15 C16 1.475(6)
C25 H25A 0.9900
C25 H25B 0.9900
C18 H18 1.0000
C10 C11 1.415(5)
C10 C14 1.418(5)
C3 H3A 0.9800
C3 H3B 0.9800
C3 H3C 0.9800
C41 H41A 0.9900
C41 H41B 0.9900
C41 C40 1.532(5)
C41 C42 1.503(6)
C67 H67A 0.9900
C67 H67B 0.9900
C94 H94A 0.9900
C94 H94B 0.9900
C94 H94 1.0000
C94 O1 1.393(10)
C94 C95 1.737(15)
C43 H43A 0.9900
C43 H43B 0.9900
C43 C44 1.540(5)
C43 C42 1.508(6)
C40 H40A 0.9900
C40 H40B 0.9900
C16 C20 1.423(5)
C20 H20 1.0000
C44 H44A 0.9900
C44 H44B 0.9900
C11 H11 1.0000
C11 C12 1.408(5)
C71 H71A 0.9900
C71 H71B 0.9900
C6 H6 1.0000
C12 H12 1.0000
C14 H14 1.0000
C42 H42A 0.9900
C42 H42B 0.9900
C65 H65A 0.9900
C65 H65B 0.9900
O1 C96 1.363(14)
C96 H96A 0.9900
C96 H96B 0.9900
C96 C97 1.523(16)
C97 H97A 0.9800
C97 H97B 0.9800
C97 H97C 0.9800
C95 H95A 0.9800
C95 H95B 0.9800
C95 H95C 0.9800
C74A H74C 0.9900
C74A H74D 0.9900
C71A H71C 0.9900
C71A H71D 0.9900

loop_
_geom_torsion_atom_site_label_1
_geom_torsion_atom_site_label_2
_geom_torsion_atom_site_label_3
_geom_torsion_atom_site_label_4
_geom_torsion
Ru2 P4 C75 C80 70.0(3)
Ru2 P4 C75 C76 -57.3(3)
Ru2 P4 C87 C88 -77.6(2)
Ru2 P4 C87 C92 154.2(2)
Ru2 P4 C81 C86 179.6(2)
Ru2 P4 C81 C82 48.7(3)
Ru2 P3 C69 C74 -143.8(3)
Ru2 P3 C69 C70 82.5(3)
Ru2 P3 C69 C74A -90.7(17)
Ru2 P3 C57 C62 -36.8(2)
Ru2 P3 C57 C58 -162.7(2)
Ru2 P3 C63 C64 -46.6(3)
Ru2 P3 C63 C68 -173.8(2)
Ru1 P1 C33 C38 154.8(2)
Ru1 P1 C33 C34 -75.3(2)
Ru1 P1 C21 C22 -47.6(2)
Ru1 P1 C21 C26 77.6(3)
Ru1 P1 C27 C28 46.8(3)
Ru1 P1 C27 C32 176.2(2)
Ru1 P2 C39 C40 -52.2(3)
Ru1 P2 C39 C44 73.7(3)
Ru1 P2 C51 C56 45.1(3)
Ru1 P2 C51 C52 174.9(2)
Ru1 P2 C45 C50 153.7(2)
Ru1 P2 C45 C46 -75.2(3)
Mo2 C13 C12 C11 65.5(2)
Mo2 C13 C14 C10 -65.0(3)
Mo2 C10 C11 C12 -63.3(3)
Mo2 C10 C14 C13 64.3(3)
Mo2 C11 C12 C13 -65.3(2)
Mo3 C19 C18 C17 65.4(3)
Mo3 C19 C20 C16 -66.3(2)
Mo3 C17 C18 C19 -65.5(3)
Mo3 C17 C16 C15 -122.3(4)
Mo3 C17 C16 C20 63.5(2)
Mo3 C16 C20 C19 66.4(2)
Mo1 C8 C4 C5 -63.3(2)
Mo1 C8 C4 C3 119.6(4)
Mo1 C8 C7 C6 61.7(3)
Mo1 C4 C5 C6 -64.7(3)
Mo1 C7 C6 C5 65.4(3)
Mo1 C5 C6 C7 -66.7(3)
P4 C75 C80 C79 172.3(2)
P4 C75 C76 C77 -171.4(2)
P4 C87 C88 C89 168.9(2)
P4 C87 C92 C91 -172.4(3)
P4 C81 C82 C83 -169.9(2)
P3 C69 C70 C71 -167.9(3)
P3 C69 C70 C71A 158.2(19)
P3 C69 C74A C73 -150.6(11)
P3 C57 C62 C61 171.8(2)
P3 C57 C58 C59 -176.1(2)
P1 C33 C38 C37 -175.4(3)
P1 C33 C34 C35 169.9(2)
P1 C21 C22 C23 -177.9(3)
P1 C21 C26 C25 -179.6(2)
P1 C27 C32 C31 174.5(2)
P2 C39 C40 C41 -176.5(3)
P2 C39 C44 C43 177.4(3)
P2 C51 C52 C53 171.3(3)
P2 C45 C46 C47 173.3(3)
Cl12 C94 O1 C96 37.9(9)
Cl11 C94 O1 C96 150.2(9)
C28 C29 C30 C31 57.0(4)
C28 C27 C32 C31 -55.1(4)
C48 C49 C50 C45 -56.4(4)
C48 C47 C46 C45 52.6(5)
C29 C28 C27 P1 -176.0(2)
C29 C28 C27 C32 53.3(4)
C29 C30 C31 C32 -57.9(4)
Cl13 C94 O1 C96 -78.8(10)
C39 P2 C51 C56 165.2(3)
C39 P2 C51 C52 -64.9(3)
C39 P2 C45 C50 34.3(3)
C39 P2 C45 C46 165.4(3)
C60 C61 C62 C57 57.0(4)
C60 C59 C58 C57 -57.4(4)
C61 C60 C59 C58 55.6(4)
C75 P4 C87 C88 159.2(2)
C75 P4 C87 C92 31.0(3)
C75 P4 C81 C86 -57.8(3)
C75 P4 C81 C82 171.3(2)
C73 C74 C69 P3 168.8(3)
C73 C74 C69 C70 -56.0(5)
C73 C74 C69 C74A 58.6(18)
C73 C72 C71 C70 52.5(6)
C73 C72 C71A C70 -18(4)
C74 C73 C72 C71 -53.0(5)
C74 C73 C72 C71A -17(2)
C74 C73 C74A C69 57.7(17)
C74 C69 C70 C71 55.3(5)
C74 C69 C70 C71A 21.5(19)
C74 C69 C74A C73 -52.4(15)
C87 P4 C75 C80 -167.9(2)
C87 P4 C75 C76 64.8(3)
C87 P4 C81 C86 53.5(3)
C87 P4 C81 C82 -77.4(3)
C87 C88 C89 C90 57.4(4)
C87 C92 C91 C90 -57.6(4)
C69 P3 C57 C62 -154.4(2)
C69 P3 C57 C58 79.7(3)
C69 P3 C63 C64 83.6(3)
C69 P3 C63 C68 -43.6(3)
C69 C70 C71 C72 -53.4(5)
C69 C70 C71A C72 16(4)
C86 C85 C84 C83 -56.4(4)
C86 C81 C82 C83 57.2(4)
C49 C48 C47 C46 -54.6(5)
C49 C50 C45 P2 -174.3(3)
C49 C50 C45 C46 54.4(4)
C33 P1 C21 C22 73.4(3)
C33 P1 C21 C26 -161.3(3)
C33 P1 C27 C28 -82.3(3)
C33 P1 C27 C32 47.1(3)
C33 C38 C37 C36 -55.3(4)
C33 C34 C35 C36 57.9(4)
C59 C60 C61 C62 -55.3(4)
C9 C10 C11 Mo2 -118.9(4)
C9 C10 C11 C12 177.8(4)
C9 C10 C14 Mo2 118.7(4)
C9 C10 C14 C13 -176.9(4)
C38 C33 C34 C35 -56.3(4)
C38 C37 C36 C35 56.8(4)
C8 C4 C5 Mo1 63.9(2)
C8 C4 C5 C6 -0.8(4)
C8 C7 C6 Mo1 -62.1(3)
C8 C7 C6 C5 3.3(4)
C57 P3 C69 C74 -33.4(4)
C57 P3 C69 C70 -167.1(3)
C57 P3 C69 C74A 19.7(17)
C57 P3 C63 C64 -160.0(3)
C57 P3 C63 C68 72.7(3)
C88 C87 C92 C91 58.2(4)
C62 C57 C58 C59 57.4(3)
C30 C31 C32 C27 57.4(4)
C4 C8 C7 Mo1 -65.5(2)
C4 C8 C7 C6 -3.8(4)
C4 C5 C6 Mo1 65.2(3)
C4 C5 C6 C7 -1.5(4)
C56 C51 C52 C53 -56.4(4)
C47 C48 C49 C50 56.4(5)
C51 P2 C39 C40 -175.2(3)
C51 P2 C39 C44 -49.4(3)
C51 P2 C45 C50 -76.2(3)
C51 P2 C45 C46 54.9(3)
C51 C56 C55 C54 -57.7(4)
C51 C52 C53 C54 54.1(4)
C80 C75 C76 C77 58.9(4)
C80 C79 C78 C77 -55.0(4)
C21 P1 C33 C38 36.0(3)
C21 P1 C33 C34 165.9(2)
C21 P1 C27 C28 166.3(2)
C21 P1 C27 C32 -64.3(3)
C21 C26 C25 C24 56.3(4)
C78 C79 C80 C75 56.8(4)
C78 C77 C76 C75 -57.0(4)
C72 C73 C74 C69 54.5(5)
C72 C73 C74A C69 -36(2)
C76 C75 C80 C79 -58.5(4)
C76 C77 C78 C79 54.8(4)
C85 C86 C81 P4 169.2(2)
C85 C86 C81 C82 -58.0(4)
C37 C36 C35 C34 -57.5(4)
C7 C8 C4 Mo1 66.0(3)
C7 C8 C4 C5 2.7(4)
C7 C8 C4 C3 -174.4(4)
C23 C24 C25 C26 -56.5(4)
C63 P3 C69 C74 83.7(3)
C63 P3 C69 C70 -50.0(3)
C63 P3 C69 C74A 136.8(17)
C63 P3 C57 C62 86.4(2)
C63 P3 C57 C58 -39.6(3)
C63 C64 C65 C66 57.6(5)
C63 C68 C67 C66 -56.9(5)
C50 C45 C46 C47 -52.3(4)
C27 P1 C33 C38 -74.9(3)
C27 P1 C33 C34 55.0(3)
C27 P1 C21 C22 -170.9(2)
C27 P1 C21 C26 -45.6(3)
C27 C28 C29 C30 -54.5(4)
C22 C21 C26 C25 -54.8(4)
C22 C23 C24 C25 56.1(4)
C92 C87 C88 C89 -58.7(4)
C92 C91 C90 C89 56.2(5)
C52 C53 C54 C55 -53.4(5)
C24 C23 C22 C21 -55.7(4)
C91 C90 C89 C88 -55.4(5)
C34 C33 C38 C37 54.5(4)
C53 C54 C55 C56 55.4(5)
C84 C83 C82 C81 -56.6(4)
C70 C69 C74A C73 37(3)
C45 P2 C39 C40 69.4(3)
C45 P2 C39 C44 -164.8(3)
C45 P2 C51 C56 -84.3(3)
C45 P2 C51 C52 45.5(3)
C58 C57 C62 C61 -57.6(3)
C17 C16 C20 Mo3 -64.4(2)
C17 C16 C20 C19 2.0(4)
C81 P4 C75 C80 -52.4(3)
C81 P4 C75 C76 -179.6(2)
C81 P4 C87 C88 49.3(3)
C81 P4 C87 C92 -79.0(3)
C81 C86 C85 C84 56.8(4)
C55 C56 C51 P2 -170.5(3)
C55 C56 C51 C52 57.9(4)
C82 C83 C84 C85 56.8(4)
C26 C21 C22 C23 54.6(4)
C15 C16 C20 Mo3 121.4(4)
C15 C16 C20 C19 -172.1(4)
C18 C19 C20 Mo3 63.4(3)
C18 C19 C20 C16 -2.9(4)
C18 C17 C16 Mo3 -63.9(3)
C18 C17 C16 C15 173.9(4)
C18 C17 C16 C20 -0.4(4)
C10 C11 C12 Mo2 64.3(3)
C10 C11 C12 C13 -1.0(4)
C3 C4 C5 Mo1 -119.1(4)
C3 C4 C5 C6 176.2(4)
C67 C68 C63 P3 -171.9(2)
C67 C68 C63 C64 59.3(4)
C67 C66 C65 C64 -54.6(5)
C94 O1 C96 C97 173.8(10)
C40 C39 C44 C43 -56.5(5)
C40 C41 C42 C43 55.4(5)
C16 C17 C18 Mo3 64.1(3)
C16 C17 C18 C19 -1.4(4)
C20 C19 C18 Mo3 -62.7(2)
C20 C19 C18 C17 2.7(4)
C44 C39 C40 C41 54.7(4)
C44 C43 C42 C41 -57.5(5)
C11 C10 C14 Mo2 -63.8(2)
C11 C10 C14 C13 0.5(4)
C71 C72 C71A C70 67(3)
C71 C70 C71A C72 -69(3)
C12 C13 C14 Mo2 63.9(3)
C12 C13 C14 C10 -1.2(4)
C14 C13 C12 Mo2 -64.2(3)
C14 C13 C12 C11 1.3(4)
C14 C10 C11 Mo2 63.6(2)
C14 C10 C11 C12 0.3(4)
C42 C41 C40 C39 -54.4(5)
C42 C43 C44 C39 58.8(5)
C65 C64 C63 P3 169.1(3)
C65 C64 C63 C68 -59.1(4)
C65 C66 C67 C68 53.9(5)
C95 C94 O1 C96 178.5(11)
C74A C73 C74 C69 -50.8(17)
C74A C73 C72 C71 -8.1(14)
C74A C73 C72 C71A 28(3)
C74A C69 C70 C71 5.4(18)
C74A C69 C70 C71A -28(3)
C71A C72 C71 C70 -59(3)
C71A C70 C71 C72 56(3)
